data_4085517
loop_
_publ_author_name
'Cadenbach, Thomas'
'Pankhurst, James R.'
'Hofmann, Tommy A.'
'Curcio, Massimiliano'
'Arnold, Polly L.'
'Love, Jason B.'

_publ_section_title
;
 Macrocyclic Platforms for the Construction of Tetranuclear Oxo and
 Hydroxo Zinc Clusters
;
_journal_issue 11
_journal_name_full Organometallics
_journal_page_first 2608
_journal_paper_doi 10.1021/om501244n
_journal_volume 34
_journal_year 2015
_chemical_absolute_configuration ad
_chemical_formula_moiety 'C86 H82 F10 N8 O4 Zn4'
_chemical_formula_sum 'C86 H82 F10 N8 O4 Zn4'
_chemical_formula_weight 1743.07
_space_group_crystal_system trigonal
_space_group_IT_number 161
_space_group_name_Hall 'R 3 -2"c'
_space_group_name_H-M_alt 'R 3 c :H'
_atom_sites_solution_hydrogens geom
_audit_creation_date 2014-10-07
_audit_creation_method
;
Olex2 1.2-beta
(compiled 2014.09.19 svn.r3010 for OlexSys, GUI svn.r4874)
;
_cell_angle_alpha 90
_cell_angle_beta 90
_cell_angle_gamma 120
_cell_formula_units_Z 18
_cell_length_a 24.4911(4)
_cell_length_b 24.4911(4)
_cell_length_c 89.0912(17)
_cell_measurement_reflns_used 16106
_cell_measurement_temperature 170.0
_cell_measurement_theta_max 24.5680
_cell_measurement_theta_min 3.3340
_cell_volume 46278.8(14)
_computing_cell_refinement
;
CrysAlisPro, Agilent Technologies,
Version 1.171.36.24 (release 03-12-2012 CrysAlis171 .NET)
(compiled Dec  3 2012,18:21:49)
;
_computing_data_collection
;
CrysAlisPro, Agilent Technologies,
Version 1.171.36.24 (release 03-12-2012 CrysAlis171 .NET)
(compiled Dec  3 2012,18:21:49)
;
_computing_data_reduction
;
CrysAlisPro, Agilent Technologies,
Version 1.171.36.24 (release 03-12-2012 CrysAlis171 .NET)
(compiled Dec  3 2012,18:21:49)
;
_computing_molecular_graphics 'Olex2 (Dolomanov et al., 2009)'
_computing_publication_material 'Olex2 (Dolomanov et al., 2009)'
_computing_structure_refinement 'ShelXL (Sheldrick, 2008)'
_diffrn_ambient_temperature 170.0
_diffrn_detector_area_resol_mean 16.1042
_diffrn_measured_fraction_theta_full 0.997
_diffrn_measured_fraction_theta_max 0.997
_diffrn_measurement_details
;
  1 omega  -96.00   60.00   1.0000   30.0000
omega____ theta____ kappa____ phi______ frames
    -      -20.3078   19.0000   60.0000 156

  2 omega  -25.00   29.00   1.0000   30.0000
omega____ theta____ kappa____ phi______ frames
    -      -20.3078  -99.0000    0.0000 54

  3 omega  -29.00   48.00   1.0000   30.0000
omega____ theta____ kappa____ phi______ frames
    -       21.6359  -77.0000  -60.0000 77

  4 omega  -15.00   74.00   1.0000   30.0000
omega____ theta____ kappa____ phi______ frames
    -       21.6359   77.0000  -90.0000 89
;
_diffrn_measurement_device_type 'Agilent Technologies XCalibur'
_diffrn_measurement_method '\w scans'
_diffrn_orient_matrix_UB_11 0.0251816000
_diffrn_orient_matrix_UB_12 0.0218011000
_diffrn_orient_matrix_UB_13 -0.0045788000
_diffrn_orient_matrix_UB_21 -0.0188424000
_diffrn_orient_matrix_UB_22 0.0126900000
_diffrn_orient_matrix_UB_23 -0.0025254000
_diffrn_orient_matrix_UB_31 0.0112968000
_diffrn_orient_matrix_UB_32 0.0219617000
_diffrn_orient_matrix_UB_33 0.0060061000
_diffrn_radiation_monochromator graphite
_diffrn_radiation_type MoK\a
_diffrn_radiation_wavelength 0.71073
_diffrn_reflns_av_R_equivalents 0.0438
_diffrn_reflns_av_unetI/netI 0.0376
_diffrn_reflns_Laue_measured_fraction_full 0.997
_diffrn_reflns_Laue_measured_fraction_max 0.997
_diffrn_reflns_limit_h_max 31
_diffrn_reflns_limit_h_min -28
_diffrn_reflns_limit_k_max 31
_diffrn_reflns_limit_k_min -31
_diffrn_reflns_limit_l_max 91
_diffrn_reflns_limit_l_min -108
_diffrn_reflns_number 92030
_diffrn_reflns_point_group_measured_fraction_full 0.950
_diffrn_reflns_point_group_measured_fraction_max 0.950
_diffrn_reflns_theta_full 23.249
_diffrn_reflns_theta_max 23.249
_diffrn_reflns_theta_min 3.003
_diffrn_source 'Enhance (Mo) X-ray Source'
_exptl_absorpt_coefficient_mu 0.983
_exptl_absorpt_correction_T_max 0.410
_exptl_absorpt_correction_T_min 0.299
_exptl_absorpt_correction_type analytical
_exptl_absorpt_process_details
;
CrysAlisPro, Agilent Technologies,
Version 1.171.36.24 (release 03-12-2012 CrysAlis171 .NET)
(compiled Dec  3 2012,18:21:49)
Analytical numeric absorption correction using a multifaceted crystal
            model based on expressions derived by R.C. Clark & J.S. Reid.
(Clark, R. C. & Reid, J. S. (1995). Acta Cryst. A51, 887-897)
;
_exptl_crystal_colour 'dark yellow'
_exptl_crystal_colour_modifier dark
_exptl_crystal_colour_primary yellow
_exptl_crystal_density_diffrn 1.126
_exptl_crystal_description block
_exptl_crystal_F_000 16128
_exptl_crystal_size_max 0.9868
_exptl_crystal_size_mid 0.7507
_exptl_crystal_size_min 0.6993
_refine_diff_density_max 0.517
_refine_diff_density_min -0.426
_refine_diff_density_rms 0.066
_refine_ls_abs_structure_details
;
 Flack x determined using 5248 quotients [(I+)-(I-)]/[(I+)+(I-)]
 (Parsons, Flack and Wagner, Acta Cryst. B69 (2013) 249-259).
;
_refine_ls_abs_structure_Flack -0.003(5)
_refine_ls_extinction_method none
_refine_ls_goodness_of_fit_ref 1.047
_refine_ls_hydrogen_treatment constr
_refine_ls_matrix_type full
_refine_ls_number_parameters 1324
_refine_ls_number_reflns 14042
_refine_ls_number_restraints 1111
_refine_ls_restrained_S_all 1.040
_refine_ls_R_factor_all 0.0516
_refine_ls_R_factor_gt 0.0435
_refine_ls_shift/su_max 0.006
_refine_ls_shift/su_mean 0.000
_refine_ls_structure_factor_coef Fsqd
_refine_ls_weighting_details 'w=1/[\s^2^(Fo^2^)+(0.0924P)^2^] where P=(Fo^2^+2Fc^2^)/3'
_refine_ls_weighting_scheme calc
_refine_ls_wR_factor_gt 0.1202
_refine_ls_wR_factor_ref 0.1267
_reflns_Friedel_coverage 0.905
_reflns_Friedel_fraction_full 0.903
_reflns_Friedel_fraction_max 0.903
_reflns_number_gt 12365
_reflns_number_total 14042
_reflns_threshold_expression 'I > 2\s(I)'
_cod_data_source_file om501244n_si_002.cif
_cod_data_source_block j14030_Zn4Et4_compound_2b
_cod_depositor_comments 'Adding full bibliography for 4085516--4085519.cif.'
_cod_original_cell_volume 46278.9(17)
_cod_database_code 4085517
_chemical_oxdiff_formula 'Zn4 C60 H60 O4 F10 N8'
_shelx_space_group_comment
;
The symmetry employed for this shelxl refinement is uniquely defined
by the following loop, which should always be used as a source of
symmetry information in preference to the above space-group names.
They are only intended as comments.
;
_reflns_odcompleteness_completeness 99.69
_reflns_odcompleteness_iscentric 1
_reflns_odcompleteness_theta 24.97
_olex2_refinement_description
;
1. Shared sites
{F1A, F1B}
{O4A, O4B}
{C66B, C66A}
{H26A, H26}
{H69C, H70C}
2. Others
 Fixed Uiso: H62A(0.134) H62B(0.134) H61A(0.183) H61B(0.183) H60A(0.137)
 H60B(0.137) H59A(0.109) H59B(0.109) H71A(0.094) H71B(0.094) H72A(0.132)
 H72B(0.132) H73A(0.161) H73B(0.161) H74A(0.14) H74B(0.14) H71C(0.141)
 H71D(0.141) H72C(0.175) H72D(0.175) H73C(0.172) H73D(0.172) H74C(0.144)
 H74D(0.144) H80A(0.128) H80B(0.128) H79A(0.31) H79B(0.31) H78A(0.235)
 H78B(0.235) H77A(0.162) H77B(0.162) H80C(0.109) H80D(0.109) H79C(0.163)
 H79D(0.163) H78C(0.099) H78D(0.099) H77C(0.077) H77D(0.077) H65A(0.077)
 H65B(0.077) H66A(0.207) H66B(0.207) H67A(0.149) H67B(0.149) H68A(0.081)
 H68B(0.081) H65C(0.125) H65D(0.125) H66C(0.185) H66D(0.185) H67C(0.166)
 H67D(0.166) H68C(0.128) H68D(0.128) H1A(0.044) H1B(0.053) H3(0.066) H4(0.069)
 H6(0.06) H8(0.085) H9(0.09) H10(0.077) H12(0.065) H14(0.074) H15(0.083)
 H16(0.073) H19(0.058) H21(0.06) H23(0.083) H24(0.086) H26(0.071) H26A(0.071)
 H34(0.088) H35(0.077) H37(0.06) H39(0.07) H40(0.074) H41(0.072) H43(0.059)
 H45(0.074) H46(0.08) H47(0.078) H50(0.054) H52(0.06) H54(0.061) H55(0.057)
 H57A(0.143) H57B(0.143) H58A(0.302) H58B(0.302) H58C(0.302) H63A(0.121)
 H63B(0.121) H64A(0.216) H64B(0.216) H64C(0.216) H69A(0.13) H69B(0.13)
 H69C(0.154) H69D(0.154) H70A(0.312) H70B(0.312) H70C(0.312) H70D(0.366)
 H70E(0.366) H70F(0.366) H75A(0.105) H75B(0.105) H75C(0.136) H75D(0.136)
 H76A(0.261) H76B(0.261) H76C(0.261) H76D(0.18) H76E(0.18) H76F(0.18)
 Fixed X: H62A(0.8082) H62B(0.8793) H61A(0.8385) H61B(0.9001) H60A(0.9561)
 H60B(0.9065) H59A(0.9211) H59B(0.8662) H71A(0.7231) H71B(0.6594) H72A(0.6265)
 H72B(0.6936) H73A(0.6425) H73B(0.5988) H74A(0.6646) H74B(0.7162) H71C(0.7063)
 H71D(0.6678) H72C(0.6258) H72D(0.6014) H73C(0.6384) H73D(0.687) H74C(0.7056)
 H74D(0.7575) H80A(1.1668) H80B(1.1569) H79A(1.1301) H79B(1.1429) H78A(1.0412)
 H78B(1.0305) H77A(0.9889) H77B(1.0209) H80C(1.1384) H80D(1.1634) H79C(1.1393)
 H79D(1.1225) H78C(1.0254) H78D(1.0391) H77C(0.9963) H77D(0.9881) H65A(1.1061)
 H65B(1.047) H66A(1.092) H66B(1.0219) H67A(0.994) H67B(1.0587) H68A(0.9484)
 H68B(1.0003) H65C(1.0209) H65D(1.0913) H66C(1.0842) H66D(1.0312) H67C(0.9515)
 H67D(1.0016) H68C(1.0281) H68D(0.9574) H1A(0.9007) H1B(0.8981) H3(0.7597)
 H4(0.6627) H6(0.6451) H8(0.6716) H9(0.6068) H10(0.5728) H12(0.5741) H14(0.576)
 H15(0.612) H16(0.675) H19(0.7094) H21(0.684) H23(0.7509) H24(0.8466)
 H26(0.9377) H26A(0.9372) H34(0.8429) H35(0.9185) H37(1.0525) H39(1.175)
 H40(1.2713) H41(1.3121) H43(1.3054) H45(1.3013) H46(1.2523) H47(1.1518)
 H50(1.1105) H52(1.0435) H54(0.9136) H55(0.8331) H57A(0.9081) H57B(0.8792)
 H58A(0.8539) H58B(0.8491) H58C(0.7925) H63A(1.0749) H63B(1.079) H64A(1.1774)
 H64B(1.1732) H64C(1.177) H69A(0.8744) H69B(0.8328) H69C(0.7965) H69D(0.8662)
 H70A(0.8309) H70B(0.7615) H70C(0.8033) H70D(0.849) H70E(0.8578) H70F(0.7888)
 H75A(1.0792) H75B(1.1465) H75C(1.1515) H75D(1.0977) H76A(1.1524) H76B(1.1697)
 H76C(1.1019) H76D(1.1908) H76E(1.1406) H76F(1.1946)
 Fixed Y: H62A(0.0469) H62B(0.0825) H61A(0.089) H61B(0.0855) H60A(0.1872)
 H60B(0.1901) H59A(0.2229) H59B(0.2178) H71A(0.242) H71B(0.1756) H72A(0.2198)
 H72B(0.2537) H73A(0.1693) H73B(0.1258) H74A(0.0901) H74B(0.146) H71C(0.2112)
 H71D(0.1483) H72C(0.1674) H72D(0.0984) H73C(0.083) H73D(0.157) H74C(0.0695)
 H74D(0.1337) H80A(0.4672) H80B(0.4064) H79A(0.4136) H79B(0.362) H78A(0.3026)
 H78B(0.3301) H77A(0.3504) H77B(0.4064) H80C(0.4675) H80D(0.4555) H79C(0.3793)
 H79D(0.3526) H78C(0.2982) H78D(0.3535) H77C(0.3401) H77D(0.3792) H65A(0.5191)
 H65B(0.4596) H66A(0.5744) H66B(0.5184) H67A(0.5794) H67B(0.6136) H68A(0.5021)
 H68B(0.5521) H65C(0.4592) H65D(0.5072) H66C(0.5897) H66D(0.542) H67C(0.5259)
 H67D(0.5978) H68C(0.5706) H68D(0.5118) H1A(0.2995) H1B(0.2977) H3(0.3223)
 H4(0.217) H6(0.0936) H8(-0.0017) H9(-0.1113) H10(-0.1609) H12(-0.1559) H14(-
 0.1536) H15(-0.0973) H16(0.0134) H19(0.0621) H21(0.1147) H23(0.2416)
 H24(0.3362) H26(0.3111) H26A(0.3128) H34(0.3964) H35(0.5124) H37(0.5822)
 H39(0.6059) H40(0.7016) H41(0.744) H43(0.737) H45(0.7317) H46(0.6789)
 H47(0.5881) H50(0.551) H52(0.565) H54(0.4853) H55(0.3769) H57A(0.1391)
 H57B(0.1572) H58A(0.0618) H58B(0.0373) H58C(0.0437) H63A(0.3966) H63B(0.3726)
 H64A(0.4212) H64B(0.4817) H64C(0.4682) H69A(0.1395) H69B(0.075) H69C(0.1001)
 H69D(0.1518) H70A(0.0569) H70B(0.0381) H70C(0.1028) H70D(0.0492) H70E(0.0848)
 H70F(0.0336) H75A(0.3915) H75B(0.4509) H75C(0.4126) H75D(0.3655) H76A(0.3628)
 H76B(0.3912) H76C(0.3314) H76D(0.4216) H76E(0.4391) H76F(0.4864)
 Fixed Z: H62A(-0.0197) H62B(-0.0133) H61A(-0.0424) H61B(-0.0377) H60A(-
 0.0335) H60B(-0.0449) H59A(-0.0161) H59B(-0.0269) H71A(-0.0713) H71B(-0.0688)
 H72A(-0.086) H72B(-0.0945) H73A(-0.1093) H73B(-0.0958) H74A(-0.094) H74B(-
 0.1044) H71C(-0.0829) H71D(-0.073) H72C(-0.0981) H72D(-0.0912) H73C(-0.1124)
 H73D(-0.1147) H74C(-0.0992) H74D(-0.1072) H80A(-0.0327) H80B(-0.0419) H79A(-
 0.0121) H79B(-0.02) H78A(-0.0276) H78B(-0.0121) H77A(-0.0362) H77B(-0.024)
 H80C(-0.0182) H80D(-0.0338) H79C(-0.0124) H79D(-0.0293) H78C(-0.0191) H78D(-
 0.0073) H77C(-0.0365) H77D(-0.023) H65A(0.0439) H65B(0.0517) H66A(0.0606)
 H66B(0.0644) H67A(0.0521) H67B(0.0427) H68A(0.0359) H68B(0.0245) H65C(0.0544)
 H65D(0.0488) H66C(0.0543) H66D(0.0658) H67C(0.0505) H67D(0.0461) H68C(0.025)
 H68D(0.0263) H1A(-0.0004) H1B(0.0106) H3(0.0062) H4(0.0043) H6(0.0027)
 H8(0.0255) H9(0.0242) H10(0.002) H12(-0.026) H14(-0.0535) H15(-0.0754) H16(-
 0.075) H19(-0.0237) H21(-0.037) H23(-0.0265) H24(-0.0366) H26(-0.0594) H26A(-
 0.0584) H34(-0.0621) H35(-0.0583) H37(-0.0556) H39(-0.0779) H40(-0.076) H41(-
 0.0534) H43(-0.0256) H45(0.0021) H46(0.0233) H47(0.0226) H50(-0.0287) H52(-
 0.0138) H54(-0.0225) H55(-0.014) H57A(0.0163) H57B(0.0302) H58A(0.0372)
 H58B(0.0204) H58C(0.0274) H63A(0.0323) H63B(0.016) H64A(0.0252) H64B(0.0303)
 H64C(0.0128) H69A(-0.083) H69B(-0.0742) H69C(-0.0952) H69D(-0.0896) H70A(-
 0.0992) H70B(-0.0936) H70C(-0.1025) H70D(-0.0854) H70E(-0.0698) H70F(-0.0754)
 H75A(-0.0857) H75B(-0.0824) H75C(-0.0592) H75D(-0.0704) H76A(-0.0837) H76B(-
 0.0671) H76C(-0.0704) H76D(-0.0828) H76E(-0.0893) H76F(-0.078)
;
_shelx_shelxl_version_number 2014/7
_olex2_diffrn_ambient_temperature_device 'Oxford Cryosystems Desktop Cooler'
_olex2_exptl_crystal_mounting_method 'The crystal was mounted on a glass fibre in perfluoroether oil'
_olex2_submission_special_instructions 'No special instructions were received'

loop_
_space_group_symop_id
_space_group_symop_operation_xyz
1 'x, y, z'
2 '-y, x-y, z'
3 '-x+y, -x, z'
4 '-y, -x, z+1/2'
5 '-x+y, y, z+1/2'
6 'x, x-y, z+1/2'
7 'x+2/3, y+1/3, z+1/3'
8 '-y+2/3, x-y+1/3, z+1/3'
9 '-x+y+2/3, -x+1/3, z+1/3'
10 '-y+2/3, -x+1/3, z+5/6'
11 '-x+y+2/3, y+1/3, z+5/6'
12 'x+2/3, x-y+1/3, z+5/6'
13 'x+1/3, y+2/3, z+2/3'
14 '-y+1/3, x-y+2/3, z+2/3'
15 '-x+y+1/3, -x+2/3, z+2/3'
16 '-y+1/3, -x+2/3, z+7/6'
17 '-x+y+1/3, y+2/3, z+7/6'
18 'x+1/3, x-y+2/3, z+7/6'

loop_
_atom_site_label
_atom_site_type_symbol
_atom_site_fract_x
_atom_site_fract_y
_atom_site_fract_z
_atom_site_U_iso_or_equiv
_atom_site_adp_type
_atom_site_occupancy
_atom_site_site_symmetry_order
_atom_site_calc_flag
_atom_site_refinement_flags_posn
_atom_site_refinement_flags_adp
_atom_site_refinement_flags_occupancy
_atom_site_disorder_assembly
_atom_site_disorder_group
Zn1 Zn 0.81482(4) 0.14441(4) 0.00766(2) 0.0581(2) Uani 1 1 d . . . . .
Zn2 Zn 0.78695(5) 0.14358(4) -0.07033(2) 0.0629(3) Uani 1 1 d D U . . .
Zn3 Zn 1.07202(4) 0.44167(4) -0.06123(2) 0.0675(3) Uani 1 1 d . . . . .
Zn4 Zn 1.04338(4) 0.44926(4) 0.01385(2) 0.0547(2) Uani 1 1 d . . . . .
F1A F 0.8148(3) 0.3212(3) -0.08427(6) 0.0918(14) Uani 0.70(2) 1 d . U P A 1
F1B F 0.8148(3) 0.3212(3) -0.08427(6) 0.0918(14) Uani 0.30(2) 1 d . U P A 2
F2A F 0.7987(7) 0.2863(6) -0.11268(10) 0.118(4) Uani 0.70(2) 1 d . U P A 1
F2B F 0.837(2) 0.2832(19) -0.1144(3) 0.153(11) Uani 0.30(2) 1 d . U P A 2
F3A F 0.8667(9) 0.2450(10) -0.12519(15) 0.155(6) Uani 0.70(2) 1 d . U P A 1
F3B F 0.899(2) 0.241(2) -0.1215(3) 0.142(11) Uani 0.30(2) 1 d . U P A 2
F4A F 0.9598(6) 0.2365(7) -0.1074(2) 0.154(6) Uani 0.70(2) 1 d . U P A 1
F4B F 0.980(2) 0.222(2) -0.0968(5) 0.199(17) Uani 0.30(2) 1 d . U P A 2
F5A F 0.9722(5) 0.2707(6) -0.07917(19) 0.106(4) Uani 0.70(2) 1 d . U P A 1
F5B F 0.9732(14) 0.2651(16) -0.0698(4) 0.116(8) Uani 0.30(2) 1 d . U P A 2
F6A F 0.8552(6) 0.3744(5) 0.03068(10) 0.072(3) Uani 0.639(7) 1 d . U P B 1
F6B F 0.8323(6) 0.4011(6) 0.02414(13) 0.073(4) Uani 0.361(7) 1 d . U P B 2
F7A F 0.8899(8) 0.3741(7) 0.05886(11) 0.126(5) Uani 0.639(7) 1 d . U P B 1
F7B F 0.8367(10) 0.4300(9) 0.05275(18) 0.124(7) Uani 0.361(7) 1 d . U P B 2
F8A F 0.9640(12) 0.3222(13) 0.0655(2) 0.139(8) Uani 0.639(7) 1 d . U P B 1
F8B F 0.8869(11) 0.3855(13) 0.07300(19) 0.149(9) Uani 0.361(7) 1 d . U P B 2
F9A F 0.9963(5) 0.2706(5) 0.04343(11) 0.123(4) Uani 0.639(7) 1 d . U P B 1
F9B F 0.940(2) 0.313(2) 0.0628(5) 0.126(11) Uani 0.361(7) 1 d . U P B 2
F10A F 0.9608(4) 0.2709(4) 0.01503(9) 0.079(2) Uani 0.639(7) 1 d . U P B 1
F10B F 0.9261(9) 0.2810(9) 0.0338(2) 0.095(6) Uani 0.361(7) 1 d . U P B 2
O1 O 0.8414(3) 0.1388(3) -0.01514(7) 0.0809(16) Uani 1 1 d . . . . .
C62 C 0.8491(6) 0.0869(5) -0.01986(14) 0.111(3) Uani 1 1 d . . . . .
H62A H 0.8082 0.0469 -0.0197 0.134 Uiso 1 1 calc R . . . .
H62B H 0.8793 0.0825 -0.0133 0.134 Uiso 1 1 calc R . . . .
C61 C 0.8735(8) 0.1040(7) -0.03512(16) 0.152(5) Uani 1 1 d . . . . .
H61A H 0.8385 0.0890 -0.0424 0.183 Uiso 1 1 calc R . . . .
H61B H 0.9001 0.0855 -0.0377 0.183 Uiso 1 1 calc R . . . .
C60 C 0.9109(6) 0.1731(6) -0.03515(12) 0.114(3) Uani 1 1 d . . . . .
H60A H 0.9561 0.1872 -0.0335 0.137 Uiso 1 1 calc R . . . .
H60B H 0.9065 0.1901 -0.0449 0.137 Uiso 1 1 calc R . . . .
C59 C 0.8866(5) 0.1947(4) -0.02290(12) 0.091(3) Uani 1 1 d . . . . .
H59A H 0.9211 0.2229 -0.0161 0.109 Uiso 1 1 calc R . . . .
H59B H 0.8662 0.2178 -0.0269 0.109 Uiso 1 1 calc R . . . .
O2A O 0.7220(6) 0.1695(6) -0.08243(14) 0.079(3) Uani 0.633(16) 1 d . U P C 1
C71A C 0.6918(6) 0.2022(6) -0.07623(16) 0.079(4) Uani 0.633(16) 1 d . U P C 1
H71A H 0.7231 0.2420 -0.0713 0.094 Uiso 0.633(16) 1 calc R . P C 1
H71B H 0.6594 0.1756 -0.0688 0.094 Uiso 0.633(16) 1 calc R . P C 1
C72A C 0.6627(8) 0.2151(8) -0.08918(18) 0.110(5) Uani 0.633(16) 1 d . U P C 1
H72A H 0.6265 0.2198 -0.0860 0.132 Uiso 0.633(16) 1 calc R . P C 1
H72B H 0.6936 0.2537 -0.0945 0.132 Uiso 0.633(16) 1 calc R . P C 1
C73A C 0.6421(11) 0.1587(12) -0.0985(2) 0.135(7) Uani 0.633(16) 1 d . U P C 1
H73A H 0.6425 0.1693 -0.1093 0.161 Uiso 0.633(16) 1 calc R . P C 1
H73B H 0.5988 0.1258 -0.0958 0.161 Uiso 0.633(16) 1 calc R . P C 1
C74A C 0.6873(10) 0.1362(9) -0.0957(2) 0.117(5) Uani 0.633(16) 1 d . U P C 1
H74A H 0.6646 0.0901 -0.0940 0.140 Uiso 0.633(16) 1 calc R . P C 1
H74B H 0.7162 0.1460 -0.1044 0.140 Uiso 0.633(16) 1 calc R . P C 1
O2B O 0.7330(10) 0.1472(14) -0.0863(2) 0.107(8) Uani 0.367(16) 1 d . U P C 2
C71B C 0.6869(14) 0.1648(19) -0.0830(3) 0.118(9) Uani 0.367(16) 1 d . U P C 2
H71C H 0.7063 0.2112 -0.0829 0.141 Uiso 0.367(16) 1 calc R . P C 2
H71D H 0.6678 0.1483 -0.0730 0.141 Uiso 0.367(16) 1 calc R . P C 2
C72B C 0.6390(16) 0.137(3) -0.0948(4) 0.146(11) Uani 0.367(16) 1 d . U P C 2
H72C H 0.6258 0.1674 -0.0981 0.175 Uiso 0.367(16) 1 calc R . P C 2
H72D H 0.6014 0.0984 -0.0912 0.175 Uiso 0.367(16) 1 calc R . P C 2
C73B C 0.6694(16) 0.122(2) -0.1073(3) 0.144(10) Uani 0.367(16) 1 d . U P C 2
H73C H 0.6384 0.0830 -0.1124 0.172 Uiso 0.367(16) 1 calc R . P C 2
H73D H 0.6870 0.1570 -0.1147 0.172 Uiso 0.367(16) 1 calc R . P C 2
C74B C 0.7196(14) 0.1147(16) -0.1006(3) 0.120(9) Uani 0.367(16) 1 d . U P C 2
H74C H 0.7056 0.0695 -0.0992 0.144 Uiso 0.367(16) 1 calc R . P C 2
H74D H 0.7575 0.1337 -0.1072 0.144 Uiso 0.367(16) 1 calc R . P C 2
O3A O 1.0800(7) 0.4145(10) -0.0409(2) 0.081(5) Uani 0.57(3) 1 d . . P D 1
C80A C 1.1369(8) 0.4221(14) -0.0348(3) 0.107(9) Uani 0.57(3) 1 d . . P D 1
H80A H 1.1668 0.4672 -0.0327 0.128 Uiso 0.57(3) 1 calc R . P D 1
H80B H 1.1569 0.4064 -0.0419 0.128 Uiso 0.57(3) 1 calc R . P D 1
C79A C 1.1201(12) 0.386(3) -0.0209(5) 0.26(3) Uani 0.57(3) 1 d . . P D 1
H79A H 1.1301 0.4136 -0.0121 0.310 Uiso 0.57(3) 1 calc R . P D 1
H79B H 1.1429 0.3620 -0.0200 0.310 Uiso 0.57(3) 1 calc R . P D 1
C78A C 1.0504(13) 0.3416(18) -0.0221(5) 0.20(2) Uani 0.57(3) 1 d . . P D 1
H78A H 1.0412 0.3026 -0.0276 0.235 Uiso 0.57(3) 1 calc R . P D 1
H78B H 1.0305 0.3301 -0.0121 0.235 Uiso 0.57(3) 1 calc R . P D 1
C77 C 1.0282(10) 0.3784(17) -0.0307(3) 0.135(13) Uani 0.57(3) 1 d . . P D 1
H77A H 0.9889 0.3504 -0.0362 0.162 Uiso 0.57(3) 1 calc R . P D 1
H77B H 1.0209 0.4064 -0.0240 0.162 Uiso 0.57(3) 1 calc R . P D 1
O3B O 1.0709(9) 0.4275(8) -0.0339(3) 0.069(6) Uani 0.43(3) 1 d . . P D 2
C80B C 1.1277(9) 0.4379(11) -0.0267(4) 0.091(10) Uani 0.43(3) 1 d . . P D 2
H80C H 1.1384 0.4675 -0.0182 0.109 Uiso 0.43(3) 1 calc R . P D 2
H80D H 1.1634 0.4555 -0.0338 0.109 Uiso 0.43(3) 1 calc R . P D 2
C79B C 1.1141(12) 0.3758(15) -0.0214(6) 0.136(15) Uani 0.43(3) 1 d . . P D 2
H79C H 1.1393 0.3793 -0.0124 0.163 Uiso 0.43(3) 1 calc R . P D 2
H79D H 1.1225 0.3526 -0.0293 0.163 Uiso 0.43(3) 1 calc R . P D 2
C78B C 1.0454(12) 0.3445(10) -0.0178(4) 0.082(8) Uani 0.43(3) 1 d . . P D 2
H78C H 1.0254 0.2982 -0.0191 0.099 Uiso 0.43(3) 1 calc R . P D 2
H78D H 1.0391 0.3535 -0.0073 0.099 Uiso 0.43(3) 1 calc R . P D 2
C77A C 1.0184(9) 0.3702(10) -0.0282(3) 0.064(6) Uani 0.43(3) 1 d . . P D 2
H77C H 0.9963 0.3401 -0.0365 0.077 Uiso 0.43(3) 1 calc R . P D 2
H77D H 0.9881 0.3792 -0.0230 0.077 Uiso 0.43(3) 1 calc R . P D 2
O4A O 1.0244(3) 0.4908(3) 0.03331(6) 0.0752(15) Uani 0.35(5) 1 d . . P E 1
C65 C 1.061(2) 0.500(2) 0.0465(4) 0.064(8) Uani 0.35(5) 1 d . . P E 1
H65A H 1.1061 0.5191 0.0439 0.077 Uiso 0.35(5) 1 calc R . P E 1
H65B H 1.0470 0.4596 0.0517 0.077 Uiso 0.35(5) 1 calc R . P E 1
C66A C 1.052(4) 0.542(4) 0.0562(5) 0.17(3) Uani 0.35(5) 1 d . . P E 1
H66A H 1.0920 0.5744 0.0606 0.207 Uiso 0.35(5) 1 calc R . P E 1
H66B H 1.0219 0.5184 0.0644 0.207 Uiso 0.35(5) 1 calc R . P E 1
C67A C 1.025(3) 0.572(2) 0.0464(5) 0.124(18) Uani 0.35(5) 1 d . . P E 1
H67A H 0.9940 0.5794 0.0521 0.149 Uiso 0.35(5) 1 calc R . P E 1
H67B H 1.0587 0.6136 0.0427 0.149 Uiso 0.35(5) 1 calc R . P E 1
C68A C 0.9941(19) 0.5289(17) 0.0340(4) 0.068(8) Uani 0.35(5) 1 d . . P E 1
H68A H 0.9484 0.5021 0.0359 0.081 Uiso 0.35(5) 1 calc R . P E 1
H68B H 1.0003 0.5521 0.0245 0.081 Uiso 0.35(5) 1 calc R . P E 1
O4B O 1.0244(3) 0.4908(3) 0.03331(6) 0.0752(15) Uani 0.65(5) 1 d . . P E 2
C65A C 1.0472(19) 0.4982(17) 0.0486(3) 0.104(10) Uani 0.65(5) 1 d . . P E 2
H65C H 1.0209 0.4592 0.0544 0.125 Uiso 0.65(5) 1 calc R . P E 2
H65D H 1.0913 0.5072 0.0488 0.125 Uiso 0.65(5) 1 calc R . P E 2
C66B C 1.043(2) 0.5501(19) 0.0551(3) 0.154(13) Uani 0.65(5) 1 d . . P E 2
H66C H 1.0842 0.5897 0.0543 0.185 Uiso 0.65(5) 1 calc R . P E 2
H66D H 1.0312 0.5420 0.0658 0.185 Uiso 0.65(5) 1 calc R . P E 2
C67B C 0.994(2) 0.5541(18) 0.0462(3) 0.139(11) Uani 0.65(5) 1 d . . P E 2
H67C H 0.9515 0.5259 0.0505 0.166 Uiso 0.65(5) 1 calc R . P E 2
H67D H 1.0016 0.5978 0.0461 0.166 Uiso 0.65(5) 1 calc R . P E 2
C68B C 0.9992(18) 0.5339(16) 0.0313(3) 0.107(9) Uani 0.65(5) 1 d . . P E 2
H68C H 1.0281 0.5706 0.0250 0.128 Uiso 0.65(5) 1 calc R . P E 2
H68D H 0.9574 0.5118 0.0263 0.128 Uiso 0.65(5) 1 calc R . P E 2
N1 N 0.7881(2) 0.2102(2) 0.00514(6) 0.0455(12) Uani 1 1 d . . . . .
N2 N 0.7169(3) 0.0804(3) 0.00411(6) 0.0520(14) Uani 1 1 d . . . . .
N3 N 0.7189(3) 0.0900(3) -0.05365(6) 0.0496(13) Uani 1 1 d . . . . .
N4 N 0.8060(3) 0.2152(2) -0.05633(6) 0.0507(13) Uani 1 1 d . . . . .
N5 N 0.9853(2) 0.4298(2) -0.06022(6) 0.0492(13) Uani 1 1 d . . . . .
N6 N 1.0986(2) 0.5363(2) -0.05734(6) 0.0486(13) Uani 1 1 d . . . . .
N7 N 1.0808(2) 0.5318(3) 0.00036(6) 0.0512(13) Uani 1 1 d . . . . .
N8 N 0.9646(2) 0.4274(3) 0.00226(6) 0.0445(12) Uani 1 1 d . . . . .
C1A C 0.8812(8) 0.3192(11) 0.00588(18) 0.037(4) Uani 0.639(7) 1 d . . P B 1
H1A H 0.9007 0.2995 -0.0004 0.044 Uiso 0.639(7) 1 calc R . P B 1
C1B C 0.8714(16) 0.3179(18) 0.0114(4) 0.044(8) Uani 0.361(7) 1 d . . P B 2
H1B H 0.8981 0.2977 0.0106 0.053 Uiso 0.361(7) 1 calc R . P B 2
C2 C 0.8093(3) 0.2724(3) 0.00588(8) 0.0482(15) Uani 1 1 d . . . . .
C3 C 0.7579(3) 0.2827(3) 0.00573(8) 0.0547(17) Uani 1 1 d . . . . .
H3 H 0.7597 0.3223 0.0062 0.066 Uiso 1 1 calc R . . . .
C4 C 0.7048(3) 0.2251(3) 0.00471(9) 0.0575(17) Uani 1 1 d . . . . .
H4 H 0.6627 0.2170 0.0043 0.069 Uiso 1 1 calc R . . . .
C5 C 0.7239(3) 0.1805(3) 0.00441(7) 0.0478(16) Uani 1 1 d . . . . .
C6 C 0.6897(3) 0.1142(3) 0.00364(7) 0.0501(16) Uani 1 1 d . . . . .
H6 H 0.6451 0.0936 0.0027 0.060 Uiso 1 1 calc R . . . .
C7 C 0.6793(3) 0.0144(3) 0.00338(7) 0.0488(16) Uani 1 1 d . . . . .
C8 C 0.6590(4) -0.0215(4) 0.01594(9) 0.070(2) Uani 1 1 d . . . . .
H8 H 0.6716 -0.0017 0.0255 0.085 Uiso 1 1 calc R . . . .
C9 C 0.6197(4) -0.0874(4) 0.01519(10) 0.075(2) Uani 1 1 d . . . . .
H9 H 0.6068 -0.1113 0.0242 0.090 Uiso 1 1 calc R . . . .
C10 C 0.6003(3) -0.1165(3) 0.00216(10) 0.064(2) Uani 1 1 d . . . . .
H10 H 0.5728 -0.1609 0.0020 0.077 Uiso 1 1 calc R . . . .
C11 C 0.6197(3) -0.0830(3) -0.01175(8) 0.0503(16) Uani 1 1 d . . . . .
C12 C 0.6012(3) -0.1115(3) -0.02559(9) 0.0544(17) Uani 1 1 d . . . . .
H12 H 0.5741 -0.1559 -0.0260 0.065 Uiso 1 1 calc R . . . .
C13 C 0.6207(3) -0.0777(3) -0.03917(8) 0.0510(16) Uani 1 1 d . . . . .
C14 C 0.6026(3) -0.1092(3) -0.05320(9) 0.062(2) Uani 1 1 d . . . . .
H14 H 0.5760 -0.1536 -0.0535 0.074 Uiso 1 1 calc R . . . .
C15 C 0.6233(4) -0.0758(4) -0.06602(10) 0.069(2) Uani 1 1 d . . . . .
H15 H 0.6120 -0.0973 -0.0754 0.083 Uiso 1 1 calc R . . . .
C16 C 0.6617(4) -0.0089(3) -0.06580(8) 0.0609(19) Uani 1 1 d . . . . .
H16 H 0.6750 0.0134 -0.0750 0.073 Uiso 1 1 calc R . . . .
C17 C 0.6797(3) 0.0239(3) -0.05263(8) 0.0541(17) Uani 1 1 d . . . . .
C18 C 0.6614(3) -0.0099(3) -0.03857(8) 0.0490(16) Uani 1 1 d . . . . .
C19 C 0.6811(3) 0.0179(3) -0.02426(8) 0.0480(15) Uani 1 1 d . . . . .
H19 H 0.7094 0.0621 -0.0237 0.058 Uiso 1 1 calc R . . . .
C20 C 0.6617(3) -0.0152(3) -0.01109(8) 0.0470(16) Uani 1 1 d . . . . .
C21 C 0.7164(3) 0.1294(3) -0.04438(8) 0.0499(16) Uani 1 1 d . . . . .
H21 H 0.6840 0.1147 -0.0370 0.060 Uiso 1 1 calc R . . . .
C22 C 0.7614(3) 0.1936(3) -0.04514(7) 0.0495(16) Uani 1 1 d . . . . .
C23 C 0.7740(4) 0.2435(4) -0.03524(8) 0.069(2) Uani 1 1 d . . . . .
H23 H 0.7509 0.2416 -0.0265 0.083 Uiso 1 1 calc R . . . .
C24 C 0.8263(4) 0.2950(4) -0.04083(9) 0.071(2) Uani 1 1 d . . . . .
H24 H 0.8466 0.3362 -0.0366 0.086 Uiso 1 1 calc R . . . .
C25 C 0.8449(3) 0.2763(3) -0.05389(8) 0.0555(17) Uani 1 1 d . . . . .
C26 C 0.9027(3) 0.3171(3) -0.06325(9) 0.0594(18) Uani 1 1 d . . . . .
H26 H 0.9377 0.3111 -0.0594 0.071 Uiso 0.70(2) 1 calc R . P A 1
H26A H 0.9372 0.3128 -0.0584 0.071 Uiso 0.30(2) 1 calc R . P A 2
C27A C 0.8928(6) 0.2983(7) -0.08067(10) 0.066(2) Uani 0.70(2) 1 d . U P A 1
C28A C 0.8481(7) 0.3028(8) -0.08936(12) 0.070(4) Uani 0.70(2) 1 d G U P A 1
C29A C 0.8403(6) 0.2848(7) -0.10436(11) 0.089(4) Uani 0.70(2) 1 d G U P A 1
C30A C 0.8771(6) 0.2623(7) -0.11067(11) 0.104(5) Uani 0.70(2) 1 d G U P A 1
C31A C 0.9218(5) 0.2578(6) -0.10198(15) 0.099(5) Uani 0.70(2) 1 d G U P A 1
C32A C 0.9297(4) 0.2757(5) -0.08698(14) 0.077(3) Uani 0.70(2) 1 d G U P A 1
C27B C 0.8985(18) 0.295(2) -0.0772(3) 0.066(2) Uani 0.30(2) 1 d . U P A 2
C28B C 0.8613(16) 0.2988(18) -0.0884(3) 0.070(7) Uani 0.30(2) 1 d G U P A 2
C29B C 0.8653(18) 0.2814(18) -0.1031(3) 0.103(9) Uani 0.30(2) 1 d G U P A 2
C30B C 0.907(2) 0.260(2) -0.1065(3) 0.116(14) Uani 0.30(2) 1 d G U P A 2
C31B C 0.944(2) 0.256(2) -0.0953(4) 0.127(14) Uani 0.30(2) 1 d G U P A 2
C32B C 0.9399(17) 0.273(2) -0.0807(3) 0.132(19) Uani 0.30(2) 1 d G U P A 2
C33 C 0.9235(3) 0.3871(3) -0.06180(8) 0.0532(17) Uani 1 1 d . . . . .
C34 C 0.8874(4) 0.4163(4) -0.06123(10) 0.073(2) Uani 1 1 d . . . . .
H34 H 0.8429 0.3964 -0.0621 0.088 Uiso 1 1 calc R . . . .
C35 C 0.9290(3) 0.4801(3) -0.05915(10) 0.064(2) Uani 1 1 d . . . . .
H35 H 0.9185 0.5124 -0.0583 0.077 Uiso 1 1 calc R . . . .
C36 C 0.9881(3) 0.4874(3) -0.05859(8) 0.0477(16) Uani 1 1 d . . . . .
C37 C 1.0487(3) 0.5420(3) -0.05698(8) 0.0500(16) Uani 1 1 d . . . . .
H37 H 1.0525 0.5822 -0.0556 0.060 Uiso 1 1 calc R . . . .
C38 C 1.1575(3) 0.5942(3) -0.05581(8) 0.0488(16) Uani 1 1 d . . . . .
C39 C 1.1908(3) 0.6236(3) -0.06834(9) 0.0583(18) Uani 1 1 d . . . . .
H39 H 1.1750 0.6059 -0.0779 0.070 Uiso 1 1 calc R . . . .
C40 C 1.2490(3) 0.6808(4) -0.06710(9) 0.0615(19) Uani 1 1 d . . . . .
H40 H 1.2713 0.7016 -0.0760 0.074 Uiso 1 1 calc R . . . .
C41 C 1.2730(3) 0.7057(3) -0.05387(9) 0.0600(19) Uani 1 1 d . . . . .
H41 H 1.3121 0.7440 -0.0534 0.072 Uiso 1 1 calc R . . . .
C42 C 1.2406(3) 0.6756(3) -0.04026(9) 0.0523(18) Uani 1 1 d . . . . .
C43 C 1.2658(3) 0.6993(3) -0.02625(8) 0.0493(16) Uani 1 1 d . . . . .
H43 H 1.3054 0.7370 -0.0256 0.059 Uiso 1 1 calc R . . . .
C44 C 1.2348(3) 0.6699(3) -0.01306(8) 0.0496(16) Uani 1 1 d . . . . .
C45 C 1.2619(3) 0.6938(3) 0.00141(10) 0.061(2) Uani 1 1 d . . . . .
H45 H 1.3013 0.7317 0.0021 0.074 Uiso 1 1 calc R . . . .
C46 C 1.2324(3) 0.6635(4) 0.01392(10) 0.066(2) Uani 1 1 d . . . . .
H46 H 1.2523 0.6789 0.0233 0.080 Uiso 1 1 calc R . . . .
C47 C 1.1716(3) 0.6084(4) 0.01345(9) 0.065(2) Uani 1 1 d . . . . .
H47 H 1.1518 0.5881 0.0226 0.078 Uiso 1 1 calc R . . . .
C48 C 1.1414(3) 0.5843(3) 0.00022(8) 0.0490(16) Uani 1 1 d . . . . .
C49 C 1.1737(3) 0.6137(3) -0.01396(8) 0.0483(16) Uani 1 1 d . . . . .
C50 C 1.1498(3) 0.5890(3) -0.02807(8) 0.0454(15) Uani 1 1 d . . . . .
H50 H 1.1105 0.5510 -0.0287 0.054 Uiso 1 1 calc R . . . .
C51 C 1.1819(3) 0.6182(3) -0.04134(7) 0.0432(14) Uani 1 1 d . . . . .
C52 C 1.0355(3) 0.5302(3) -0.00762(8) 0.0497(16) Uani 1 1 d . . . . .
H52 H 1.0435 0.5650 -0.0138 0.060 Uiso 1 1 calc R . . . .
C53 C 0.9737(3) 0.4760(3) -0.00702(7) 0.0456(15) Uani 1 1 d . . . . .
C54 C 0.9192(3) 0.4602(3) -0.01521(8) 0.0504(16) Uani 1 1 d . . . . .
H54 H 0.9136 0.4853 -0.0225 0.061 Uiso 1 1 calc R . . . .
C55 C 0.8755(3) 0.4007(3) -0.01056(7) 0.0474(15) Uani 1 1 d . . . . .
H55 H 0.8331 0.3769 -0.0140 0.057 Uiso 1 1 calc R . . . .
C56 C 0.9037(3) 0.3816(3) -0.00008(7) 0.0425(15) Uani 1 1 d . . . . .
C57 C 0.8683(6) 0.1286(6) 0.02152(16) 0.119(4) Uani 1 1 d D . . . .
H57A H 0.9081 0.1391 0.0163 0.143 Uiso 1 1 calc R . . . .
H57B H 0.8792 0.1572 0.0302 0.143 Uiso 1 1 calc R . . . .
C58 C 0.8384(9) 0.0621(8) 0.0271(2) 0.201(9) Uani 1 1 d D . . . .
H58A H 0.8539 0.0618 0.0372 0.302 Uiso 1 1 calc GR . . . .
H58B H 0.8491 0.0373 0.0204 0.302 Uiso 1 1 calc GR . . . .
H58C H 0.7925 0.0437 0.0274 0.302 Uiso 1 1 calc GR . . . .
C63 C 1.0903(5) 0.4108(5) 0.02198(14) 0.101(3) Uani 1 1 d D . . . .
H63A H 1.0749 0.3966 0.0323 0.121 Uiso 1 1 calc R . . . .
H63B H 1.0790 0.3726 0.0160 0.121 Uiso 1 1 calc R . . . .
C64 C 1.1605(5) 0.4487(7) 0.0226(2) 0.144(6) Uani 1 1 d D . . . .
H64A H 1.1774 0.4212 0.0252 0.216 Uiso 1 1 calc GR . . . .
H64B H 1.1732 0.4817 0.0303 0.216 Uiso 1 1 calc GR . . . .
H64C H 1.1770 0.4682 0.0128 0.216 Uiso 1 1 calc GR . . . .
C69A C 0.8306(15) 0.1056(13) -0.0811(2) 0.108(9) Uani 0.66(3) 1 d D U P C 1
H69A H 0.8744 0.1395 -0.0830 0.130 Uiso 0.66(3) 1 calc R . P C 1
H69B H 0.8328 0.0750 -0.0742 0.130 Uiso 0.66(3) 1 calc R . P C 1
C69B C 0.825(4) 0.117(3) -0.0864(6) 0.128(19) Uani 0.34(3) 1 d . U P C 2
H69C H 0.7965 0.1001 -0.0952 0.154 Uiso 0.34(3) 1 calc R . P C 2
H69D H 0.8662 0.1518 -0.0896 0.154 Uiso 0.34(3) 1 calc R . P C 2
C70A C 0.8044(16) 0.0732(17) -0.0953(3) 0.208(16) Uani 0.66(3) 1 d . U P C 1
H70A H 0.8309 0.0569 -0.0992 0.312 Uiso 0.66(3) 1 calc R . P C 1
H70B H 0.7615 0.0381 -0.0936 0.312 Uiso 0.66(3) 1 calc R . P C 1
H70C H 0.8033 0.1028 -0.1025 0.312 Uiso 0.66(3) 1 calc R . P C 1
C70B C 0.831(4) 0.067(4) -0.0786(7) 0.24(3) Uani 0.34(3) 1 d . U P C 2
H70D H 0.8490 0.0492 -0.0854 0.366 Uiso 0.34(3) 1 calc R . P C 2
H70E H 0.8578 0.0848 -0.0698 0.366 Uiso 0.34(3) 1 calc R . P C 2
H70F H 0.7888 0.0336 -0.0754 0.366 Uiso 0.34(3) 1 calc R . P C 2
C75A C 1.1116(11) 0.4124(12) -0.0778(3) 0.087(6) Uani 0.50(2) 1 d D U P D 1
H75A H 1.0792 0.3915 -0.0857 0.105 Uiso 0.50(2) 1 calc R . P D 1
H75B H 1.1465 0.4509 -0.0824 0.105 Uiso 0.50(2) 1 calc R . P D 1
C75B C 1.1249(12) 0.4105(12) -0.0678(4) 0.114(8) Uani 0.50(2) 1 d D U P D 2
H75C H 1.1515 0.4126 -0.0592 0.136 Uiso 0.50(2) 1 calc R . P D 2
H75D H 1.0977 0.3655 -0.0704 0.136 Uiso 0.50(2) 1 calc R . P D 2
C76A C 1.1358(19) 0.3712(19) -0.0745(4) 0.174(14) Uani 0.50(2) 1 d D U P D 1
H76A H 1.1524 0.3628 -0.0837 0.261 Uiso 0.50(2) 1 calc R . P D 1
H76B H 1.1697 0.3912 -0.0671 0.261 Uiso 0.50(2) 1 calc R . P D 1
H76C H 1.1019 0.3314 -0.0704 0.261 Uiso 0.50(2) 1 calc R . P D 1
C76B C 1.1661(10) 0.4420(13) -0.0805(3) 0.120(9) Uani 0.50(2) 1 d D U P D 2
H76D H 1.1908 0.4216 -0.0828 0.180 Uiso 0.50(2) 1 calc R . P D 2
H76E H 1.1406 0.4391 -0.0893 0.180 Uiso 0.50(2) 1 calc R . P D 2
H76F H 1.1946 0.4864 -0.0780 0.180 Uiso 0.50(2) 1 calc R . P D 2
C81A C 0.9044(4) 0.3216(4) 0.02213(7) 0.047(2) Uani 0.639(7) 1 d . U P B 1
C82A C 0.8873(5) 0.3491(5) 0.03348(10) 0.058(3) Uani 0.639(7) 1 d G U P B 1
C83A C 0.9067(6) 0.3491(6) 0.04816(8) 0.078(4) Uani 0.639(7) 1 d G U P B 1
C84A C 0.9431(5) 0.3217(6) 0.05148(8) 0.086(4) Uani 0.639(7) 1 d G U P B 1
C85A C 0.9601(5) 0.2942(5) 0.04012(11) 0.083(4) Uani 0.639(7) 1 d G U P B 1
C86A C 0.9408(5) 0.2942(5) 0.02545(9) 0.061(3) Uani 0.639(7) 1 d G U P B 1
C81B C 0.8763(9) 0.3403(9) 0.02776(14) 0.048(5) Uani 0.361(7) 1 d . U P B 2
C82B C 0.9057(9) 0.3188(9) 0.03756(19) 0.074(5) Uani 0.361(7) 1 d G U P B 2
C83B C 0.9110(11) 0.3345(12) 0.05270(18) 0.075(6) Uani 0.361(7) 1 d G U P B 2
C84B C 0.8869(12) 0.3715(12) 0.05803(15) 0.082(9) Uani 0.361(7) 1 d G U P B 2
C85B C 0.8576(10) 0.3930(10) 0.0482(2) 0.071(5) Uani 0.361(7) 1 d G U P B 2
C86B C 0.8523(10) 0.3773(10) 0.03310(18) 0.054(7) Uani 0.361(7) 1 d G U P B 2

loop_
_atom_site_aniso_label
_atom_site_aniso_U_11
_atom_site_aniso_U_22
_atom_site_aniso_U_33
_atom_site_aniso_U_23
_atom_site_aniso_U_13
_atom_site_aniso_U_12
Zn1 0.0460(5) 0.0478(5) 0.0759(6) 0.0091(4) -0.0042(4) 0.0201(4)
Zn2 0.0672(6) 0.0457(5) 0.0560(5) -0.0052(4) 0.0114(4) 0.0133(4)
Zn3 0.0463(5) 0.0473(5) 0.1114(8) 0.0071(5) 0.0076(5) 0.0253(4)
Zn4 0.0448(4) 0.0513(4) 0.0672(5) -0.0065(4) -0.0114(4) 0.0234(4)
F1A 0.089(4) 0.096(4) 0.079(3) -0.007(3) -0.016(3) 0.037(3)
F1B 0.089(4) 0.096(4) 0.079(3) -0.007(3) -0.016(3) 0.037(3)
F2A 0.121(8) 0.142(8) 0.056(5) 0.009(5) -0.009(5) 0.040(6)
F2B 0.14(2) 0.22(3) 0.084(11) 0.018(13) 0.015(12) 0.07(2)
F3A 0.144(13) 0.213(15) 0.075(6) -0.020(7) 0.016(6) 0.064(11)
F3B 0.16(3) 0.17(2) 0.065(10) -0.015(13) 0.039(11) 0.06(2)
F4A 0.102(8) 0.172(11) 0.171(13) -0.039(9) 0.058(8) 0.055(7)
F4B 0.23(4) 0.29(4) 0.16(2) -0.05(2) 0.01(2) 0.19(4)
F5A 0.080(6) 0.111(7) 0.137(10) -0.043(7) -0.012(6) 0.055(5)
F5B 0.110(15) 0.15(2) 0.099(13) -0.001(14) 0.013(12) 0.074(15)
F6A 0.087(8) 0.080(8) 0.064(5) -0.020(5) -0.010(5) 0.052(7)
F6B 0.089(9) 0.085(9) 0.060(7) -0.016(6) -0.014(6) 0.055(8)
F7A 0.172(16) 0.149(14) 0.053(7) -0.019(8) 0.015(8) 0.077(11)
F7B 0.189(19) 0.162(17) 0.079(9) -0.060(10) -0.041(10) 0.131(15)
F8A 0.20(2) 0.172(13) 0.055(7) -0.015(7) -0.046(9) 0.103(17)
F8B 0.173(19) 0.24(2) 0.064(9) -0.045(12) -0.050(11) 0.125(18)
F9A 0.144(9) 0.139(8) 0.114(7) 0.014(6) -0.042(6) 0.093(7)
F9B 0.16(3) 0.14(2) 0.093(17) 0.007(17) -0.071(16) 0.09(2)
F10A 0.081(5) 0.091(5) 0.085(5) -0.011(4) -0.020(4) 0.058(4)
F10B 0.112(15) 0.113(14) 0.096(13) -0.024(10) -0.040(12) 0.083(13)
O1 0.070(3) 0.058(3) 0.110(4) 0.004(3) 0.021(3) 0.028(3)
C62 0.107(8) 0.086(6) 0.150(9) -0.008(6) 0.024(7) 0.056(6)
C61 0.174(13) 0.143(9) 0.146(10) -0.017(8) 0.045(9) 0.083(9)
C60 0.105(8) 0.147(9) 0.094(7) 0.007(6) 0.020(6) 0.066(7)
C59 0.076(6) 0.088(6) 0.096(6) 0.005(5) 0.007(5) 0.032(5)
O2A 0.074(7) 0.064(6) 0.083(7) -0.008(5) -0.028(6) 0.022(5)
C71A 0.064(8) 0.064(8) 0.098(8) 0.013(6) -0.006(6) 0.024(6)
C72A 0.090(10) 0.132(11) 0.106(10) 0.024(8) -0.011(8) 0.053(9)
C73A 0.125(13) 0.143(14) 0.117(13) 0.009(10) -0.048(10) 0.053(11)
C74A 0.116(11) 0.105(10) 0.104(9) -0.018(8) -0.045(9) 0.037(9)
O2B 0.077(11) 0.112(17) 0.077(10) 0.020(10) -0.009(8) 0.006(11)
C71B 0.086(14) 0.135(19) 0.083(12) 0.015(12) -0.014(11) 0.018(14)
C72B 0.111(14) 0.19(2) 0.101(15) 0.005(16) -0.033(12) 0.043(15)
C73B 0.130(17) 0.17(2) 0.092(12) 0.012(13) -0.031(11) 0.046(15)
C74B 0.108(16) 0.124(18) 0.077(12) 0.021(11) -0.011(10) 0.019(13)
O3A 0.066(6) 0.114(11) 0.073(9) 0.033(8) 0.015(6) 0.053(7)
C80A 0.079(9) 0.17(2) 0.089(14) 0.037(13) 0.004(8) 0.074(11)
C79A 0.099(15) 0.43(5) 0.20(3) 0.20(3) 0.017(14) 0.098(19)
C78A 0.105(15) 0.27(3) 0.22(3) 0.17(3) 0.051(15) 0.100(17)
C77 0.077(11) 0.22(3) 0.120(18) 0.097(19) 0.039(11) 0.084(15)
O3B 0.049(9) 0.055(8) 0.091(14) 0.009(9) -0.011(9) 0.017(6)
C80B 0.046(10) 0.084(13) 0.12(2) 0.031(13) -0.012(10) 0.013(8)
C79B 0.078(14) 0.111(16) 0.20(3) 0.063(19) -0.002(13) 0.035(11)
C78B 0.075(13) 0.062(11) 0.081(14) 0.010(9) -0.007(10) 0.012(9)
C77A 0.063(10) 0.058(10) 0.059(13) -0.014(8) 0.007(8) 0.021(8)
O4A 0.085(4) 0.077(4) 0.063(3) -0.018(3) -0.011(3) 0.039(3)
C65 0.051(15) 0.087(18) 0.045(10) -0.007(9) 0.007(10) 0.027(13)
C66A 0.25(6) 0.26(5) 0.116(18) -0.10(3) -0.08(3) 0.21(5)
C67A 0.13(4) 0.15(3) 0.14(2) -0.09(2) -0.07(3) 0.10(3)
C68A 0.057(15) 0.065(15) 0.063(15) 0.002(10) 0.012(10) 0.017(13)
O4B 0.085(4) 0.077(4) 0.063(3) -0.018(3) -0.011(3) 0.039(3)
C65A 0.09(2) 0.146(18) 0.072(10) -0.020(10) -0.012(12) 0.060(16)
C66B 0.19(3) 0.19(2) 0.115(14) -0.062(14) -0.029(15) 0.12(2)
C67B 0.17(3) 0.18(2) 0.106(13) -0.051(12) -0.005(12) 0.12(2)
C68B 0.13(2) 0.136(19) 0.085(11) -0.023(10) -0.001(10) 0.088(19)
N1 0.039(3) 0.038(3) 0.050(3) -0.002(2) -0.003(2) 0.012(2)
N2 0.046(3) 0.044(3) 0.051(3) 0.004(3) -0.002(2) 0.012(3)
N3 0.046(3) 0.041(3) 0.049(3) 0.004(3) 0.002(2) 0.012(3)
N4 0.051(3) 0.042(3) 0.051(3) -0.003(2) -0.006(3) 0.017(3)
N5 0.033(3) 0.043(3) 0.065(4) 0.002(3) -0.004(2) 0.014(2)
N6 0.031(3) 0.050(3) 0.061(3) 0.006(3) -0.003(2) 0.017(2)
N7 0.037(3) 0.050(3) 0.062(3) 0.000(3) 0.003(3) 0.018(3)
N8 0.039(3) 0.041(3) 0.051(3) -0.007(2) -0.003(2) 0.018(2)
C1A 0.031(7) 0.041(7) 0.030(10) 0.001(8) 0.003(6) 0.012(6)
C1B 0.045(11) 0.030(10) 0.05(2) 0.012(14) 0.010(11) 0.011(9)
C2 0.043(4) 0.038(4) 0.058(4) -0.003(3) -0.010(3) 0.016(3)
C3 0.053(4) 0.047(4) 0.062(4) -0.002(3) 0.003(3) 0.024(3)
C4 0.039(4) 0.052(4) 0.080(5) -0.002(4) 0.001(3) 0.021(3)
C5 0.035(3) 0.050(4) 0.047(4) -0.001(3) -0.005(3) 0.013(3)
C6 0.037(3) 0.044(4) 0.053(4) 0.006(3) -0.002(3) 0.008(3)
C7 0.040(3) 0.040(4) 0.055(4) 0.008(3) -0.004(3) 0.012(3)
C8 0.073(5) 0.049(4) 0.064(5) 0.008(4) -0.015(4) 0.012(4)
C9 0.072(5) 0.053(5) 0.069(6) 0.017(4) -0.010(4) 0.007(4)
C10 0.053(4) 0.036(4) 0.087(6) 0.019(4) -0.007(4) 0.010(3)
C11 0.036(3) 0.035(3) 0.070(5) 0.006(3) -0.002(3) 0.011(3)
C12 0.042(4) 0.032(3) 0.079(5) 0.000(3) 0.002(3) 0.010(3)
C13 0.043(4) 0.037(3) 0.067(5) -0.004(3) 0.000(3) 0.015(3)
C14 0.048(4) 0.041(4) 0.082(6) -0.010(4) -0.006(4) 0.012(3)
C15 0.069(5) 0.052(4) 0.068(5) -0.010(4) -0.001(4) 0.016(4)
C16 0.064(5) 0.047(4) 0.056(4) -0.005(3) 0.002(4) 0.016(4)
C17 0.042(4) 0.044(4) 0.066(5) 0.000(3) 0.002(3) 0.014(3)
C18 0.038(3) 0.040(3) 0.065(4) 0.002(3) 0.003(3) 0.016(3)
C19 0.038(3) 0.035(3) 0.060(4) -0.003(3) -0.005(3) 0.011(3)
C20 0.039(3) 0.032(3) 0.060(4) 0.008(3) 0.002(3) 0.011(3)
C21 0.051(4) 0.049(4) 0.047(4) 0.000(3) 0.002(3) 0.023(3)
C22 0.054(4) 0.042(4) 0.046(4) 0.004(3) 0.006(3) 0.020(3)
C23 0.093(6) 0.049(4) 0.058(5) 0.003(4) 0.011(4) 0.030(4)
C24 0.093(6) 0.047(4) 0.059(5) -0.013(4) -0.008(4) 0.024(4)
C25 0.060(4) 0.035(4) 0.061(4) -0.010(3) -0.012(3) 0.016(3)
C26 0.045(4) 0.039(4) 0.081(4) -0.004(3) 0.001(3) 0.011(3)
C27A 0.053(4) 0.045(5) 0.072(5) 0.004(5) 0.017(4) 0.005(3)
C28A 0.057(8) 0.064(10) 0.060(5) 0.007(5) 0.006(5) 0.008(7)
C29A 0.071(8) 0.088(9) 0.063(6) 0.013(6) 0.015(5) 0.007(6)
C30A 0.074(8) 0.108(11) 0.080(7) -0.004(7) 0.031(6) 0.008(7)
C31A 0.064(7) 0.105(12) 0.086(7) -0.011(7) 0.037(6) 0.011(8)
C32A 0.050(6) 0.058(7) 0.099(7) -0.013(6) 0.015(5) 0.008(5)
C27B 0.053(4) 0.045(5) 0.072(5) 0.004(5) 0.017(4) 0.005(3)
C28B 0.058(14) 0.042(17) 0.073(8) 0.010(9) 0.013(8) -0.003(13)
C29B 0.10(2) 0.10(2) 0.075(8) 0.000(10) 0.020(9) 0.023(19)
C30B 0.12(3) 0.13(4) 0.074(10) -0.005(13) 0.028(12) 0.05(3)
C31B 0.13(3) 0.17(4) 0.082(11) -0.014(13) 0.027(12) 0.08(3)
C32B 0.15(3) 0.20(5) 0.090(11) -0.019(15) 0.004(13) 0.13(4)
C33 0.041(4) 0.045(4) 0.060(4) 0.001(3) -0.006(3) 0.012(3)
C34 0.041(4) 0.058(5) 0.110(7) 0.001(4) -0.014(4) 0.018(4)
C35 0.044(4) 0.040(4) 0.108(6) -0.007(4) -0.014(4) 0.020(3)
C36 0.036(3) 0.038(4) 0.062(4) -0.004(3) -0.008(3) 0.013(3)
C37 0.041(4) 0.039(4) 0.064(4) -0.002(3) -0.006(3) 0.016(3)
C38 0.030(3) 0.039(3) 0.077(5) 0.007(3) 0.000(3) 0.017(3)
C39 0.046(4) 0.056(4) 0.071(5) 0.009(4) -0.001(3) 0.024(3)
C40 0.041(4) 0.060(4) 0.073(6) 0.015(4) 0.008(4) 0.017(3)
C41 0.038(4) 0.044(4) 0.091(6) 0.015(4) 0.007(4) 0.016(3)
C42 0.027(3) 0.038(3) 0.091(5) 0.004(4) 0.005(3) 0.016(3)
C43 0.028(3) 0.038(3) 0.079(5) -0.003(3) -0.003(3) 0.014(3)
C44 0.028(3) 0.039(3) 0.079(5) -0.011(3) -0.004(3) 0.014(3)
C45 0.036(4) 0.052(4) 0.095(6) -0.013(4) -0.010(4) 0.020(3)
C46 0.046(4) 0.071(5) 0.075(5) -0.022(4) -0.019(4) 0.024(4)
C47 0.048(4) 0.071(5) 0.071(5) -0.018(4) -0.004(4) 0.026(4)
C48 0.035(3) 0.047(4) 0.063(4) -0.007(3) 0.001(3) 0.019(3)
C49 0.037(3) 0.038(3) 0.070(4) -0.006(3) -0.004(3) 0.019(3)
C50 0.029(3) 0.034(3) 0.070(4) -0.002(3) -0.003(3) 0.013(3)
C51 0.032(3) 0.040(3) 0.058(4) -0.003(3) -0.003(3) 0.019(3)
C52 0.037(4) 0.046(4) 0.064(4) -0.002(3) 0.003(3) 0.019(3)
C53 0.040(3) 0.045(4) 0.054(4) -0.003(3) 0.001(3) 0.024(3)
C54 0.041(4) 0.051(4) 0.054(4) 0.002(3) 0.001(3) 0.020(3)
C55 0.035(3) 0.058(4) 0.047(4) -0.006(3) -0.004(3) 0.022(3)
C56 0.034(3) 0.036(3) 0.051(4) -0.012(3) -0.003(3) 0.014(3)
C57 0.098(8) 0.101(8) 0.163(11) 0.036(8) -0.030(8) 0.053(7)
C58 0.24(2) 0.175(17) 0.23(2) 0.039(14) -0.078(16) 0.133(16)
C63 0.087(7) 0.101(8) 0.132(9) -0.025(6) -0.042(6) 0.059(6)
C64 0.074(7) 0.135(11) 0.239(17) -0.006(11) -0.030(9) 0.064(8)
C69A 0.159(18) 0.049(11) 0.105(13) 0.005(10) 0.063(13) 0.044(11)
C69B 0.15(4) 0.07(3) 0.14(3) -0.02(2) 0.05(3) 0.04(3)
C70A 0.25(3) 0.24(3) 0.164(18) -0.11(2) 0.015(19) 0.15(2)
C70B 0.38(7) 0.22(4) 0.25(5) 0.08(4) 0.16(5) 0.24(5)
C75A 0.077(13) 0.116(15) 0.068(11) -0.014(10) -0.019(9) 0.047(11)
C75B 0.088(13) 0.109(15) 0.17(2) -0.024(14) 0.004(13) 0.069(12)
C76A 0.20(3) 0.23(3) 0.17(3) 0.00(2) 0.00(2) 0.16(3)
C76B 0.073(13) 0.146(19) 0.136(16) -0.052(13) -0.009(10) 0.051(13)
C81A 0.039(5) 0.041(6) 0.044(6) 0.002(4) -0.005(5) 0.007(4)
C82A 0.059(8) 0.070(9) 0.040(6) 0.000(6) -0.008(6) 0.028(7)
C83A 0.087(9) 0.086(10) 0.053(7) -0.014(8) -0.012(7) 0.037(7)
C84A 0.092(11) 0.108(11) 0.052(7) 0.003(7) -0.023(8) 0.045(8)
C85A 0.085(10) 0.098(11) 0.070(7) 0.011(7) -0.014(7) 0.049(8)
C86A 0.050(7) 0.071(8) 0.051(7) -0.005(7) -0.009(6) 0.021(6)
C81B 0.050(12) 0.038(10) 0.043(10) 0.006(9) -0.003(9) 0.013(8)
C82B 0.067(12) 0.078(13) 0.074(10) -0.009(10) -0.023(10) 0.034(9)
C83B 0.080(16) 0.091(16) 0.060(10) 0.009(11) -0.022(12) 0.047(12)
C84B 0.07(2) 0.11(3) 0.062(13) -0.015(18) -0.023(18) 0.044(17)
C85B 0.072(13) 0.082(14) 0.064(9) -0.011(10) -0.015(10) 0.042(11)
C86B 0.051(17) 0.059(18) 0.048(10) 0.012(11) 0.021(11) 0.025(13)

loop_
_atom_type_symbol
_atom_type_description
_atom_type_scat_dispersion_real
_atom_type_scat_dispersion_imag
_atom_type_scat_source
C C 0.0033 0.0016 'International Tables Vol C Tables 4.2.6.8 and 6.1.1.4'
H H 0.0000 0.0000 'International Tables Vol C Tables 4.2.6.8 and 6.1.1.4'
F F 0.0171 0.0103 'International Tables Vol C Tables 4.2.6.8 and 6.1.1.4'
N N 0.0061 0.0033 'International Tables Vol C Tables 4.2.6.8 and 6.1.1.4'
O O 0.0106 0.0060 'International Tables Vol C Tables 4.2.6.8 and 6.1.1.4'
Zn Zn 0.2839 1.4301 'International Tables Vol C Tables 4.2.6.8 and 6.1.1.4'

loop_
_exptl_crystal_face_index_h
_exptl_crystal_face_index_k
_exptl_crystal_face_index_l
_exptl_crystal_face_perp_dist
_exptl_oxdiff_crystal_face_indexfrac_h
_exptl_oxdiff_crystal_face_indexfrac_k
_exptl_oxdiff_crystal_face_indexfrac_l
_exptl_oxdiff_crystal_face_x
_exptl_oxdiff_crystal_face_y
_exptl_oxdiff_crystal_face_z
0 -18 -99 0.3708 -0.4912 -18.4965 -99.0720 0.0380 0.0247 -1.0068
25 -27 59 0.3346 25.4569 -27.4967 59.1263 -0.2291 -0.9779 0.0388
3 -24 81 0.3540 2.9475 -23.9768 81.0625 -0.8197 -0.5645 -0.0064
-34 13 16 0.4474 -33.9998 13.0226 15.8929 -0.6450 0.7658 -0.0026
34 -13 -16 0.4474 33.9998 -13.0226 -15.8929 0.6450 -0.7658 0.0026
-1 19 94 0.3753 -0.5064 19.4962 94.0652 -0.0184 0.0194 0.9874
1 -19 -94 0.3753 0.5064 -19.4962 -94.0652 0.0184 -0.0194 -0.9874
-15 -12 76 0.3835 -14.5426 -12.4700 75.9990 -0.9861 -0.0762 0.0183
-1 -20 -92 0.3754 -0.9953 -19.9943 -92.0691 -0.0394 -0.0025 -1.0033
1 22 -82 0.3294 0.5521 22.4747 -82.0510 0.8796 0.4820 0.0070
-3 24 -81 0.3540 -2.9475 23.9768 -81.0625 0.8197 0.5645 0.0064

loop_
_geom_angle_atom_site_label_1
_geom_angle_atom_site_label_2
_geom_angle_atom_site_label_3
_geom_angle
N1 Zn1 O1 100.0(2)
N1 Zn1 N2 82.9(2)
N2 Zn1 O1 94.5(2)
C57 Zn1 O1 108.9(5)
C57 Zn1 N1 137.1(4)
C57 Zn1 N2 124.2(4)
O2B Zn2 N3 101.4(7)
O2B Zn2 N4 106.2(9)
O2B Zn2 C69B 86(2)
N3 Zn2 O2A 93.5(4)
N4 Zn2 O2A 86.5(3)
N4 Zn2 N3 82.7(2)
C69A Zn2 O2A 121.5(9)
C69A Zn2 N3 119.3(8)
C69A Zn2 N4 140.1(10)
C69B Zn2 N3 130.6(17)
C69B Zn2 N4 143(2)
O3A Zn3 N5 100.8(5)
O3A Zn3 N6 101.1(7)
O3A Zn3 C75A 113.2(9)
N5 Zn3 O3B 89.9(5)
N5 Zn3 N6 82.7(2)
N5 Zn3 C75A 128.8(6)
N6 Zn3 O3B 88.2(5)
C75A Zn3 N6 123.8(7)
C75B Zn3 O3B 102.1(12)
C75B Zn3 N5 147.9(9)
C75B Zn3 N6 126.8(8)
N7 Zn4 O4A 95.6(2)
N7 Zn4 O4B 95.6(2)
N8 Zn4 O4A 97.6(2)
N8 Zn4 O4B 97.6(2)
N8 Zn4 N7 82.1(2)
C63 Zn4 O4A 104.2(4)
C63 Zn4 O4B 104.2(4)
C63 Zn4 N7 126.2(4)
C63 Zn4 N8 141.3(3)
C62 O1 Zn1 120.6(6)
C59 O1 Zn1 120.4(5)
C59 O1 C62 108.9(7)
O1 C62 C61 103.6(8)
C62 C61 C60 105.3(9)
C59 C60 C61 106.4(8)
O1 C59 C60 105.9(7)
C71A O2A Zn2 127.0(8)
C71A O2A C74A 107.9(10)
C74A O2A Zn2 121.9(9)
O2A C71A C72A 104.9(10)
C73A C72A C71A 102.6(12)
C72A C73A C74A 106.5(12)
O2A C74A C73A 105.3(11)
C71B O2B Zn2 120.7(17)
C71B O2B C74B 110.6(12)
C74B O2B Zn2 125.7(18)
O2B C71B C72B 106.4(14)
C71B C72B C73B 105.5(15)
C74B C73B C72B 106.6(14)
O2B C74B C73B 105.1(14)
C80A O3A Zn3 124.3(10)
C80A O3A C77 110.0(10)
C77 O3A Zn3 125.4(11)
O3A C80A C79A 106.6(11)
C80A C79A C78A 104.6(16)
C77 C78A C79A 103.3(17)
O3A C77 C78A 102.7(13)
C80B O3B Zn3 118.6(16)
C80B O3B C77A 109.0(11)
C77A O3B Zn3 115.4(14)
O3B C80B C79B 105.2(13)
C80B C79B C78B 102.5(16)
C77A C78B C79B 106.2(14)
O3B C77A C78B 105.7(11)
C65 O4A Zn4 118.2(14)
C65 O4A C68A 109.8(11)
C68A O4A Zn4 129.1(13)
O4A C65 C66A 107.4(13)
C65 C66A C67A 105.7(18)
C68A C67A C66A 105.8(18)
O4A C68A C67A 105.1(14)
C65A O4B Zn4 130.6(11)
C65A O4B C68B 107.4(9)
C68B O4B Zn4 119.9(10)
C66B C65A O4B 107.2(12)
C65A C66B C67B 105.1(15)
C68B C67B C66B 104.6(15)
C67B C68B O4B 105.6(12)
C2 N1 Zn1 143.1(4)
C2 N1 C5 107.2(5)
C5 N1 Zn1 109.0(4)
C6 N2 Zn1 106.4(4)
C6 N2 C7 118.9(6)
C7 N2 Zn1 134.4(5)
C17 N3 Zn2 128.7(5)
C21 N3 Zn2 107.5(4)
C21 N3 C17 123.8(6)
C22 N4 Zn2 108.8(4)
C25 N4 Zn2 143.9(5)
C25 N4 C22 107.3(6)
C33 N5 Zn3 143.8(5)
C33 N5 C36 105.4(5)
C36 N5 Zn3 110.5(4)
C37 N6 Zn3 109.5(4)
C37 N6 C38 115.4(5)
C38 N6 Zn3 135.0(4)
C48 N7 Zn4 129.4(5)
C52 N7 Zn4 109.0(4)
C52 N7 C48 121.3(6)
C53 N8 Zn4 111.1(4)
C56 N8 Zn4 143.9(5)
C56 N8 C53 105.0(5)
C56 C1A C2 118.4(15)
C56 C1A C81A 111.5(12)
C81A C1A C2 106.8(11)
C2 C1B C56 109(2)
C2 C1B C81B 117(2)
C81B C1B C56 109(2)
N1 C2 C1A 119.4(10)
N1 C2 C1B 123.3(19)
N1 C2 C3 109.3(6)
C3 C2 C1A 131.2(11)
C3 C2 C1B 123.9(18)
C4 C3 C2 107.0(6)
C3 C4 C5 107.1(6)
N1 C5 C4 109.4(6)
N1 C5 C6 118.7(6)
C4 C5 C6 131.9(6)
N2 C6 C5 122.4(6)
N2 C7 C20 118.7(5)
C8 C7 N2 121.6(6)
C8 C7 C20 119.6(6)
C7 C8 C9 121.5(7)
C10 C9 C8 121.1(7)
C9 C10 C11 121.7(7)
C10 C11 C20 117.6(6)
C12 C11 C10 123.7(6)
C12 C11 C20 118.7(6)
C11 C12 C13 122.9(6)
C12 C13 C14 121.1(6)
C12 C13 C18 118.6(6)
C14 C13 C18 120.3(7)
C15 C14 C13 119.8(7)
C14 C15 C16 121.1(7)
C17 C16 C15 121.5(7)
N3 C17 C18 123.4(6)
C16 C17 N3 117.0(6)
C16 C17 C18 119.5(6)
C17 C18 C13 117.6(6)
C19 C18 C13 117.4(6)
C19 C18 C17 125.0(6)
C20 C19 C18 123.6(6)
C7 C20 C11 118.4(6)
C19 C20 C7 122.9(6)
C19 C20 C11 118.7(6)
N3 C21 C22 120.2(6)
N4 C22 C21 119.7(6)
N4 C22 C23 109.5(6)
C21 C22 C23 130.6(7)
C24 C23 C22 105.7(7)
C23 C24 C25 107.8(7)
N4 C25 C24 109.6(7)
N4 C25 C26 124.1(6)
C24 C25 C26 126.1(6)
C25 C26 C27A 112.8(7)
C25 C26 C33 111.8(6)
C27B C26 C25 112.7(18)
C27B C26 C33 116.8(19)
C33 C26 C27A 108.7(8)
C28A C27A C26 121.8(7)
C28A C27A C32A 120.0
C32A C27A C26 118.2(7)
F1A C28A C27A 122.0(8)
F1A C28A C29A 118.0(8)
C29A C28A C27A 120.0
F2A C29A C28A 122.4(10)
F2A C29A C30A 117.6(10)
C28A C29A C30A 120.0
F3A C30A C29A 117.1(11)
F3A C30A C31A 122.9(11)
C31A C30A C29A 120.0
F4A C31A C30A 123.2(11)
F4A C31A C32A 116.8(10)
C30A C31A C32A 120.0
F5A C32A C27A 121.9(8)
F5A C32A C31A 118.1(8)
C31A C32A C27A 120.0
C26 C27B C28B 124(2)
C26 C27B C32B 116(2)
C28B C27B C32B 120.0
C27B C28B F1B 118.9(19)
C29B C28B F1B 121.0(19)
C29B C28B C27B 120.0
F2B C29B C28B 129(3)
F2B C29B C30B 111(3)
C28B C29B C30B 120.0
C29B C30B F3B 109(3)
C29B C30B C31B 120.0
C31B C30B F3B 130(3)
C30B C31B F4B 125(3)
C32B C31B F4B 114(2)
C32B C31B C30B 120.0
F5B C32B C27B 121(2)
F5B C32B C31B 119(2)
C31B C32B C27B 120.0
N5 C33 C26 119.6(6)
N5 C33 C34 110.7(6)
C34 C33 C26 129.7(6)
C35 C34 C33 106.7(6)
C36 C35 C34 106.6(6)
N5 C36 C37 117.7(6)
C35 C36 N5 110.7(5)
C35 C36 C37 131.6(6)
N6 C37 C36 119.5(6)
C39 C38 N6 119.1(7)
C39 C38 C51 120.7(6)
C51 C38 N6 120.2(6)
C38 C39 C40 120.1(7)
C41 C40 C39 121.3(7)
C40 C41 C42 120.9(7)
C43 C42 C41 122.0(6)
C43 C42 C51 119.5(6)
C51 C42 C41 118.4(7)
C42 C43 C44 122.1(6)
C43 C44 C45 121.9(6)
C43 C44 C49 119.0(6)
C45 C44 C49 119.1(7)
C46 C45 C44 120.9(6)
C45 C46 C47 121.4(7)
C48 C47 C46 121.4(8)
N7 C48 C49 121.5(6)
C47 C48 N7 119.3(7)
C47 C48 C49 119.2(6)
C44 C49 C48 117.8(6)
C50 C49 C44 118.3(6)
C50 C49 C48 123.8(6)
C49 C50 C51 122.2(6)
C38 C51 C42 118.6(6)
C50 C51 C38 122.8(6)
C50 C51 C42 118.6(6)
N7 C52 C53 119.8(6)
N8 C53 C52 117.7(6)
N8 C53 C54 110.9(6)
C54 C53 C52 131.3(6)
C55 C54 C53 105.5(6)
C54 C55 C56 107.9(6)
N8 C56 C1A 119.9(9)
N8 C56 C1B 118.8(14)
N8 C56 C55 110.7(6)
C55 C56 C1A 128.3(8)
C55 C56 C1B 129.8(14)
C58 C57 Zn1 114.1(9)
C64 C63 Zn4 119.2(9)
C70A C69A Zn2 118.7(19)
C70B C69B Zn2 101(3)
C76A C75A Zn3 122(2)
C76B C75B Zn3 117.4(19)
C82A C81A C1A 120.4(10)
C82A C81A C86A 120.0
C86A C81A C1A 119.6(10)
F6A C82A C81A 120.8(8)
F6A C82A C83A 119.2(8)
C83A C82A C81A 120.0
F7A C83A C82A 120.0(9)
F7A C83A C84A 119.9(9)
C82A C83A C84A 120.0
F8A C84A C83A 121.7(13)
F8A C84A C85A 118.3(13)
C85A C84A C83A 120.0
F9A C85A C84A 118.9(8)
F9A C85A C86A 121.1(8)
C84A C85A C86A 120.0
F10A C86A C81A 122.0(7)
F10A C86A C85A 117.8(7)
C85A C86A C81A 120.0
C82B C81B C1B 115(2)
C82B C81B C86B 120.0
C86B C81B C1B 125(2)
F10B C82B C81B 124.2(14)
F10B C82B C83B 115.6(14)
C83B C82B C81B 120.0
C82B C83B F9B 121(2)
C82B C83B C84B 120.0
C84B C83B F9B 119(2)
F8B C84B C83B 123.1(15)
F8B C84B C85B 116.8(15)
C85B C84B C83B 120.0
F7B C85B C84B 121.6(14)
F7B C85B C86B 118.3(14)
C84B C85B C86B 120.0
F6B C86B C81B 119.2(14)
F6B C86B C85B 120.4(14)
C81B C86B C85B 120.0

loop_
_geom_bond_atom_site_label_1
_geom_bond_atom_site_label_2
_geom_bond_distance
Zn1 O1 2.158(6)
Zn1 N1 2.032(5)
Zn1 N2 2.134(5)
Zn1 C57 1.974(10)
Zn2 O2A 2.260(10)
Zn2 O2B 1.98(2)
Zn2 N3 2.126(5)
Zn2 N4 2.008(5)
Zn2 C69A 1.979(13)
Zn2 C69B 1.98(2)
Zn3 O3A 1.975(15)
Zn3 O3B 2.45(3)
Zn3 N5 1.997(5)
Zn3 N6 2.100(5)
Zn3 C75A 2.08(2)
Zn3 C75B 1.89(2)
Zn4 O4A 2.175(5)
Zn4 O4B 2.175(5)
Zn4 N7 2.126(6)
Zn4 N8 2.011(5)
Zn4 C63 1.953(10)
F1A C28A 1.201(10)
F1B C28B 1.54(3)
F2A C29A 1.275(13)
F2B C29B 1.24(4)
F3A C30A 1.345(14)
F3B C30B 1.40(3)
F4A C31A 1.361(14)
F4B C31B 1.48(4)
F5A C32A 1.309(14)
F5B C32B 1.34(4)
F6A C82A 1.247(12)
F6B C86B 1.224(19)
F7A C83A 1.306(12)
F7B C85B 1.31(2)
F8A C84A 1.351(15)
F8B C84B 1.38(2)
F9A C85A 1.311(11)
F9B C83B 1.39(3)
F10A C86A 1.306(10)
F10B C82B 1.30(2)
O1 C62 1.436(10)
O1 C59 1.436(10)
C62 C61 1.460(14)
C61 C60 1.466(15)
C60 C59 1.464(13)
O2A C71A 1.443(15)
O2A C74A 1.448(14)
C71A C72A 1.470(16)
C72A C73A 1.47(2)
C73A C74A 1.485(19)
O2B C71B 1.43(2)
O2B C74B 1.450(19)
C71B C72B 1.46(2)
C72B C73B 1.48(2)
C73B C74B 1.46(2)
O3A C80A 1.419(15)
O3A C77 1.446(16)
C80A C79A 1.46(2)
C79A C78A 1.50(2)
C78A C77 1.474(19)
O3B C80B 1.437(16)
O3B C77A 1.441(17)
C80B C79B 1.46(2)
C79B C78B 1.49(2)
C78B C77A 1.453(18)
O4A C65 1.425(18)
O4A C68A 1.454(18)
C65 C66A 1.44(2)
C66A C67A 1.49(2)
C67A C68A 1.46(2)
O4B C65A 1.451(15)
O4B C68B 1.478(15)
C65A C66B 1.440(19)
C66B C67B 1.49(2)
C67B C68B 1.451(19)
N1 C2 1.344(8)
N1 C5 1.364(8)
N2 C6 1.296(9)
N2 C7 1.407(9)
N3 C17 1.414(9)
N3 C21 1.293(9)
N4 C22 1.374(9)
N4 C25 1.330(8)
N5 C33 1.350(9)
N5 C36 1.384(9)
N6 C37 1.297(9)
N6 C38 1.437(8)
N7 C48 1.396(8)
N7 C52 1.301(8)
N8 C53 1.373(9)
N8 C56 1.361(8)
C1A C2 1.548(17)
C1A C56 1.44(2)
C1A C81A 1.546(18)
C1B C2 1.45(4)
C1B C56 1.69(4)
C1B C81B 1.54(3)
C2 C3 1.401(10)
C3 C4 1.361(10)
C4 C5 1.386(10)
C5 C6 1.408(9)
C7 C8 1.355(10)
C7 C20 1.435(10)
C8 C9 1.407(11)
C9 C10 1.320(12)
C10 C11 1.430(10)
C11 C12 1.377(10)
C11 C20 1.452(9)
C12 C13 1.407(10)
C13 C14 1.418(11)
C13 C18 1.448(9)
C14 C15 1.348(11)
C15 C16 1.425(11)
C16 C17 1.364(10)
C17 C18 1.444(10)
C18 C19 1.412(9)
C19 C20 1.370(9)
C21 C22 1.400(10)
C22 C23 1.410(10)
C23 C24 1.367(11)
C24 C25 1.407(11)
C25 C26 1.511(10)
C26 C27A 1.603(11)
C26 C27B 1.34(2)
C26 C33 1.531(10)
C27A C28A 1.3900
C27A C32A 1.3900
C28A C29A 1.3900
C29A C30A 1.3900
C30A C31A 1.3900
C31A C32A 1.3900
C27B C28B 1.3900
C27B C32B 1.3900
C28B C29B 1.3900
C29B C30B 1.3900
C30B C31B 1.3900
C31B C32B 1.3900
C33 C34 1.388(11)
C34 C35 1.386(10)
C35 C36 1.367(10)
C36 C37 1.424(9)
C38 C39 1.357(10)
C38 C51 1.420(9)
C39 C40 1.418(10)
C40 C41 1.323(11)
C41 C42 1.434(10)
C42 C43 1.385(10)
C42 C51 1.424(9)
C43 C44 1.388(10)
C44 C45 1.434(11)
C44 C49 1.442(9)
C45 C46 1.334(12)
C46 C47 1.424(11)
C47 C48 1.360(10)
C48 C49 1.473(10)
C49 C50 1.392(9)
C50 C51 1.402(9)
C52 C53 1.431(9)
C53 C54 1.394(9)
C54 C55 1.372(9)
C55 C56 1.376(9)
C57 C58 1.498(16)
C63 C64 1.491(13)
C69A C70A 1.46(3)
C69B C70B 1.47(3)
C75A C76A 1.43(2)
C75B C76B 1.46(2)
C81A C82A 1.3900
C81A C86A 1.3900
C82A C83A 1.3900
C83A C84A 1.3900
C84A C85A 1.3900
C85A C86A 1.3900
C81B C82B 1.3900
C81B C86B 1.3900
C82B C83B 1.3900
C83B C84B 1.3900
C84B C85B 1.3900
C85B C86B 1.3900

loop_
_geom_torsion_atom_site_label_1
_geom_torsion_atom_site_label_2
_geom_torsion_atom_site_label_3
_geom_torsion_atom_site_label_4
_geom_torsion
Zn1 O1 C62 C61 -173.9(9)
Zn1 O1 C59 C60 159.5(7)
Zn1 N1 C2 C1A 16.0(13)
Zn1 N1 C2 C1B -7.5(18)
Zn1 N1 C2 C3 -167.1(6)
Zn1 N1 C5 C4 172.1(5)
Zn1 N1 C5 C6 -7.4(7)
Zn1 N2 C6 C5 3.8(8)
Zn1 N2 C7 C8 80.5(9)
Zn1 N2 C7 C20 -100.1(7)
Zn2 O2A C71A C72A 172.0(11)
Zn2 O2A C74A C73A 169.8(15)
Zn2 O2B C71B C72B -156(3)
Zn2 O2B C74B C73B 170(2)
Zn2 N3 C17 C16 -30.7(9)
Zn2 N3 C17 C18 145.9(5)
Zn2 N3 C21 C22 -9.9(8)
Zn2 N4 C22 C21 5.2(8)
Zn2 N4 C22 C23 -179.7(5)
Zn2 N4 C25 C26 -5.4(13)
Zn3 O3A C80A C79A -170(3)
Zn3 O3A C77 C78A 149(2)
Zn3 O3B C80B C79B -112(3)
Zn3 O3B C77A C78B 133.9(19)
Zn3 N5 C33 C26 10.6(12)
Zn3 N5 C33 C34 -171.8(7)
Zn3 N5 C36 C35 174.9(5)
Zn3 N5 C36 C37 -3.9(7)
Zn3 N6 C37 C36 2.1(8)
Zn3 N6 C38 C39 78.8(8)
Zn3 N6 C38 C51 -98.1(7)
Zn4 O4A C65 C66A 165(5)
Zn4 O4A C68A C67A -147(3)
Zn4 O4B C65A C66B 156(2)
Zn4 O4B C68B C67B -178(3)
Zn4 N7 C48 C47 -41.3(9)
Zn4 N7 C48 C49 137.8(5)
Zn4 N7 C52 C53 -4.1(7)
Zn4 N8 C53 C52 3.4(7)
Zn4 N8 C53 C54 179.0(4)
Zn4 N8 C56 C1A -10.7(13)
Zn4 N8 C56 C1B 9.5(17)
F1A C28A C29A F2A -1.1(14)
F1A C28A C29A C30A -179.0(15)
F1B C28B C29B F2B 3(4)
F1B C28B C29B C30B -178(3)
F2A C29A C30A F3A 1.3(17)
F2A C29A C30A C31A -178.0(12)
F2B C29B C30B F3B -6(4)
F2B C29B C30B C31B 179(3)
F3A C30A C31A F4A 1.2(16)
F3A C30A C31A C32A -179.2(17)
F3B C30B C31B F4B -7(5)
F3B C30B C31B C32B -174(5)
F4A C31A C32A F5A -0.5(14)
F4A C31A C32A C27A 179.6(13)
F4B C31B C32B F5B 8(4)
F4B C31B C32B C27B -168(4)
F6A C82A C83A F7A 1.6(12)
F6A C82A C83A C84A -179.4(11)
F7A C83A C84A F8A -3(2)
F7A C83A C84A C85A 178.9(13)
F7B C85B C86B F6B 5(2)
F7B C85B C86B C81B 177(2)
F8A C84A C85A F9A -0.8(18)
F8A C84A C85A C86A -178.4(17)
F8B C84B C85B F7B 7(3)
F8B C84B C85B C86B -176(2)
F9A C85A C86A F10A -1.3(11)
F9A C85A C86A C81A -177.6(12)
F9B C83B C84B F8B -4(3)
F9B C83B C84B C85B -179(3)
F10B C82B C83B F9B 3(3)
F10B C82B C83B C84B -176(2)
O1 C62 C61 C60 31.7(15)
C62 O1 C59 C60 14.0(12)
C62 C61 C60 C59 -23.7(16)
C61 C60 C59 O1 6.3(14)
C59 O1 C62 C61 -28.6(13)
O2A C71A C72A C73A 35.9(18)
C71A O2A C74A C73A 9(2)
C71A C72A C73A C74A -31(2)
C72A C73A C74A O2A 14(2)
C74A O2A C71A C72A -28.3(16)
O2B C71B C72B C73B -18(5)
C71B O2B C74B C73B 10(4)
C71B C72B C73B C74B 24(5)
C72B C73B C74B O2B -21(4)
C74B O2B C71B C72B 6(4)
O3A C80A C79A C78A 18(5)
C80A O3A C77 C78A -25(4)
C80A C79A C78A C77 -33(5)
C79A C78A C77 O3A 35(4)
C77 O3A C80A C79A 5(4)
O3B Zn3 C75B C76B -144(2)
O3B C80B C79B C78B -33(4)
C80B O3B C77A C78B -3(3)
C80B C79B C78B C77A 31(4)
C79B C78B C77A O3B -18(4)
C77A O3B C80B C79B 23(3)
O4A C65 C66A C67A -17(7)
C65 O4A C68A C67A 13(5)
C65 C66A C67A C68A 25(8)
C66A C67A C68A O4A -23(6)
C68A O4A C65 C66A 3(6)
O4B C65A C66B C67B 24(4)
C65A O4B C68B C67B -13(4)
C65A C66B C67B C68B -32(5)
C66B C67B C68B O4B 28(4)
C68B O4B C65A C66B -7(4)
N1 C2 C3 C4 -0.7(8)
N1 C5 C6 N2 2.4(10)
N2 C7 C8 C9 177.8(8)
N2 C7 C20 C11 -176.2(6)
N2 C7 C20 C19 1.4(10)
N3 C17 C18 C13 179.6(6)
N3 C17 C18 C19 -1.9(11)
N3 C21 C22 N4 3.8(10)
N3 C21 C22 C23 -170.1(8)
N4 C22 C23 C24 0.6(9)
N4 C25 C26 C27A 35.8(11)
N4 C25 C26 C27B 24.9(19)
N4 C25 C26 C33 158.8(7)
N5 Zn3 C75B C76B 106(2)
N5 C33 C34 C35 -0.2(9)
N5 C36 C37 N6 1.2(10)
N6 Zn3 C75B C76B -47(3)
N6 C38 C39 C40 179.9(6)
N6 C38 C51 C42 179.8(5)
N6 C38 C51 C50 -2.1(9)
N7 C48 C49 C44 176.6(6)
N7 C48 C49 C50 -6.0(10)
N7 C52 C53 N8 0.7(9)
N7 C52 C53 C54 -173.8(7)
N8 C53 C54 C55 1.1(7)
C1A C2 C3 C4 175.7(10)
C1A C81A C82A F6A -2.8(14)
C1A C81A C82A C83A 177.8(11)
C1A C81A C86A F10A 6.0(13)
C1A C81A C86A C85A -177.9(11)
C1B C2 C3 C4 -160.2(16)
C1B C81B C82B F10B -2(3)
C1B C81B C82B C83B -178(2)
C1B C81B C86B F6B -10(2)
C1B C81B C86B C85B 178(2)
C2 N1 C5 C4 0.0(7)
C2 C1A C56 N8 167.6(8)
C2 C1A C56 C55 -25.7(17)
C2 C1A C81A C82A -69.2(16)
C2 C1A C81A C86A 108.7(12)
C2 C1B C56 N8 -173.8(14)
C2 C1B C56 C55 17(3)
C2 C1B C81B C82B 110(3)
C2 C1B C81B C86B -68(4)
C2 C3 C4 C5 0.6(8)
C3 C4 C5 N1 -0.4(8)
C4 C5 C6 N2 -177.0(7)
C5 N1 C2 C1A -176.4(9)
C5 N1 C2 C1B 160.1(15)
C5 N1 C2 C3 0.4(7)
C6 N2 C7 C8 -93.8(9)
C6 N2 C7 C20 85.6(8)
C7 C8 C9 C10 -1.0(15)
C8 C7 C20 C11 3.2(10)
C8 C7 C20 C19 -179.2(7)
C8 C9 C10 C11 1.8(14)
C9 C10 C11 C12 179.4(8)
C9 C10 C11 C20 -0.1(11)
C10 C11 C12 C13 179.8(7)
C10 C11 C20 C7 -2.4(9)
C10 C11 C20 C19 179.9(6)
C11 C12 C13 C14 177.4(7)
C11 C12 C13 C18 -0.8(10)
C12 C11 C20 C7 178.1(6)
C12 C11 C20 C19 0.3(10)
C12 C13 C14 C15 -178.3(7)
C12 C13 C18 C17 -178.9(6)
C12 C13 C18 C19 2.5(9)
C13 C14 C15 C16 -1.8(13)
C13 C18 C19 C20 -3.0(10)
C14 C13 C18 C17 3.0(10)
C14 C13 C18 C19 -175.6(6)
C14 C15 C16 C17 0.9(13)
C15 C16 C17 N3 178.8(7)
C15 C16 C17 C18 2.0(12)
C16 C17 C18 C13 -3.9(10)
C16 C17 C18 C19 174.6(7)
C17 N3 C21 C22 172.8(6)
C17 C18 C19 C20 178.5(6)
C18 C13 C14 C15 -0.2(11)
C18 C19 C20 C7 -176.1(6)
C18 C19 C20 C11 1.5(10)
C20 C7 C8 C9 -1.5(13)
C20 C11 C12 C13 -0.7(10)
C21 N3 C17 C16 145.9(7)
C21 N3 C17 C18 -37.5(10)
C21 C22 C23 C24 174.9(8)
C22 N4 C25 C24 1.0(8)
C22 N4 C25 C26 176.6(7)
C22 C23 C24 C25 0.0(9)
C23 C24 C25 N4 -0.6(9)
C23 C24 C25 C26 -176.1(8)
C24 C25 C26 C27A -149.2(8)
C24 C25 C26 C27B -160.2(18)
C24 C25 C26 C33 -26.3(11)
C25 N4 C22 C21 -176.0(6)
C25 N4 C22 C23 -1.0(8)
C25 C26 C27A C28A 62.6(10)
C25 C26 C27A C32A -116.1(9)
C25 C26 C27B C28B 75(3)
C25 C26 C27B C32B -113(2)
C25 C26 C33 N5 136.8(7)
C25 C26 C33 C34 -40.3(11)
C26 C27A C28A F1A 0.2(11)
C26 C27A C28A C29A -178.7(13)
C26 C27A C32A F5A -1.2(14)
C26 C27A C32A C31A 178.8(12)
C26 C27B C28B F1B -9(3)
C26 C27B C28B C29B 172(4)
C26 C27B C32B F5B 11(4)
C26 C27B C32B C31B -173(4)
C26 C33 C34 C35 177.1(8)
C27A C26 C33 N5 -98.0(8)
C27A C26 C33 C34 84.9(10)
C27A C28A C29A F2A 177.9(13)
C27A C28A C29A C30A 0.0
C28A C27A C32A F5A -179.9(11)
C28A C27A C32A C31A 0.0
C28A C29A C30A F3A 179.3(16)
C28A C29A C30A C31A 0.0
C29A C30A C31A F4A -179.6(14)
C29A C30A C31A C32A 0.0
C30A C31A C32A F5A 179.9(10)
C30A C31A C32A C27A 0.0
C32A C27A C28A F1A 178.9(16)
C32A C27A C28A C29A 0.0
C27B C26 C33 N5 -91.3(18)
C27B C26 C33 C34 91.6(19)
C27B C28B C29B F2B -178(4)
C27B C28B C29B C30B 0.0
C28B C27B C32B F5B -176(4)
C28B C27B C32B C31B 0.0
C28B C29B C30B F3B 175(4)
C28B C29B C30B C31B 0.0
C29B C30B C31B F4B 167(4)
C29B C30B C31B C32B 0.0
C30B C31B C32B F5B 176(4)
C30B C31B C32B C27B 0.0
C32B C27B C28B F1B 178(3)
C32B C27B C28B C29B 0.0
C33 N5 C36 C35 0.0(8)
C33 C26 C27A C28A -62.0(9)
C33 C26 C27A C32A 119.3(9)
C33 C26 C27B C28B -57(3)
C33 C26 C27B C32B 116(2)
C33 C34 C35 C36 0.2(10)
C34 C35 C36 N5 -0.1(9)
C35 C36 C37 N6 -177.3(8)
C36 N5 C33 C26 -177.5(6)
C36 N5 C33 C34 0.1(8)
C37 N6 C38 C39 -97.5(7)
C37 N6 C38 C51 85.6(7)
C38 C39 C40 C41 1.7(11)
C39 C38 C51 C42 3.0(9)
C39 C38 C51 C50 -179.0(6)
C39 C40 C41 C42 0.0(11)
C40 C41 C42 C43 177.4(7)
C40 C41 C42 C51 -0.2(10)
C41 C42 C43 C44 -179.3(6)
C41 C42 C51 C38 -1.3(9)
C41 C42 C51 C50 -179.4(6)
C42 C43 C44 C45 178.3(6)
C42 C43 C44 C49 -1.8(9)
C43 C42 C51 C38 -179.0(6)
C43 C42 C51 C50 2.9(9)
C43 C44 C45 C46 -177.6(7)
C43 C44 C49 C48 -178.5(6)
C43 C44 C49 C50 3.9(9)
C44 C45 C46 C47 -3.6(11)
C44 C49 C50 C51 -2.6(9)
C45 C44 C49 C48 1.3(9)
C45 C44 C49 C50 -176.2(6)
C45 C46 C47 C48 0.4(12)
C46 C47 C48 N7 -177.3(7)
C46 C47 C48 C49 3.6(11)
C47 C48 C49 C44 -4.3(9)
C47 C48 C49 C50 173.1(6)
C48 N7 C52 C53 -179.0(6)
C48 C49 C50 C51 179.9(6)
C49 C44 C45 C46 2.6(10)
C49 C50 C51 C38 -178.8(6)
C49 C50 C51 C42 -0.8(9)
C51 C38 C39 C40 -3.2(10)
C51 C42 C43 C44 -1.6(9)
C52 N7 C48 C47 132.5(7)
C52 N7 C48 C49 -48.5(9)
C52 C53 C54 C55 175.9(7)
C53 N8 C56 C1A 169.1(9)
C53 N8 C56 C1B -170.8(15)
C53 N8 C56 C55 0.2(7)
C53 C54 C55 C56 -1.0(7)
C54 C55 C56 N8 0.5(7)
C54 C55 C56 C1A -167.2(10)
C54 C55 C56 C1B 170.2(16)
C56 N8 C53 C52 -176.4(5)
C56 N8 C53 C54 -0.9(7)
C56 C1A C2 N1 152.0(10)
C56 C1A C2 C3 -24.1(17)
C56 C1A C81A C82A 61.6(13)
C56 C1A C81A C86A -120.6(12)
C56 C1B C2 N1 136.4(17)
C56 C1B C2 C3 -67(2)
C56 C1B C81B C82B -125(2)
C56 C1B C81B C86B 57(3)
C81A C1A C2 N1 -81.3(14)
C81A C1A C2 C3 102.7(15)
C81A C1A C56 N8 43.2(15)
C81A C1A C56 C55 -150.2(9)
C81A C82A C83A F7A -178.9(13)
C81A C82A C83A C84A 0.0
C82A C81A C86A F10A -176.1(11)
C82A C81A C86A C85A 0.0
C82A C83A C84A F8A 178.3(17)
C82A C83A C84A C85A 0.0
C83A C84A C85A F9A 177.6(12)
C83A C84A C85A C86A 0.0
C84A C85A C86A F10A 176.3(10)
C84A C85A C86A C81A 0.0
C86A C81A C82A F6A 179.4(11)
C86A C81A C82A C83A 0.0
C81B C1B C2 N1 -99(3)
C81B C1B C2 C3 58(4)
C81B C1B C56 N8 57(3)
C81B C1B C56 C55 -112(2)
C81B C82B C83B F9B 179(3)
C81B C82B C83B C84B 0.0
C82B C81B C86B F6B 173(2)
C82B C81B C86B C85B 0.0
C82B C83B C84B F8B 176(3)
C82B C83B C84B C85B 0.0
C83B C84B C85B F7B -177(2)
C83B C84B C85B C86B 0.0
C84B C85B C86B F6B -173(2)
C84B C85B C86B C81B 0.0
C86B C81B C82B F10B 176(2)
C86B C81B C82B C83B 0.0
